data_4084149
loop_
_publ_author_name
'Kure, Bunsho'
'Sano, Mikie'
'Nakajima, Takayuki'
'Tanase, Tomoaki'

_publ_section_title
;
 Systematic Heterodinuclear Complexes with MM&#x2032;(\m-meppp) Centers
 That Tune the Properties of a Nesting Hydride (M = Ni, Pd, Pt; M&#x2032;
 = Rh, Ir; H2meppp =meso-1,3-Bis[(mercaptoethyl)phenylphosphino]propane)
;
_journal_issue 15
_journal_name_full Organometallics
_journal_page_first 3950
_journal_paper_doi 10.1021/om500410f
_journal_volume 33
_journal_year 2014
_chemical_formula_moiety 'C29.50 H40 Cl2 F6 P3 Pt Rh S2'
_chemical_formula_sum 'C29.5 H40 Cl2 F6 P3 Pt Rh S2'
_chemical_formula_weight 1034.57
_space_group_IT_number 29
_symmetry_cell_setting orthorhombic
_symmetry_Int_Tables_number 29
_symmetry_space_group_name_Hall 'P 2c -2ac'
_symmetry_space_group_name_H-M 'P c a 21'
_atom_sites_solution_hydrogens geom
_atom_sites_solution_primary direct
_atom_sites_solution_secondary difmap
_cell_angle_alpha 90.0000
_cell_angle_beta 90.0000
_cell_angle_gamma 90.0000
_cell_formula_units_Z 8
_cell_length_a 28.1570(12)
_cell_length_b 8.9769(5)
_cell_length_c 28.4449(14)
_cell_measurement_reflns_used 16957
_cell_measurement_temperature 153
_cell_measurement_theta_max 27.53
_cell_measurement_theta_min 3.05
_cell_volume 7189.8(6)
_computing_cell_refinement CrystalClear
_computing_data_collection 'CrystalClear (Rigaku Inc., 2008)'
_computing_data_reduction CrystalClear
_computing_molecular_graphics 'CrystalStructure 4.0'
_computing_publication_material 'CrystalStructure 4.0 (Rigaku, 2010)'
_computing_structure_refinement 'SHELXL97 (Sheldrick, 2008)'
_computing_structure_solution SIR97
_diffrn_ambient_temperature 153
_diffrn_detector_area_resol_mean 7.111
_diffrn_measured_fraction_theta_full 0.981
_diffrn_measured_fraction_theta_max 0.981
_diffrn_measurement_device_type 'Rigaku Saturn724'
_diffrn_measurement_method \w
_diffrn_radiation_type 'Mo K\a'
_diffrn_radiation_wavelength 0.71075
_diffrn_reflns_av_R_equivalents 0.0617
_diffrn_reflns_limit_h_max 36
_diffrn_reflns_limit_h_min -36
_diffrn_reflns_limit_k_max 11
_diffrn_reflns_limit_k_min -11
_diffrn_reflns_limit_l_max 37
_diffrn_reflns_limit_l_min -37
_diffrn_reflns_number 57759
_diffrn_reflns_theta_full 27.74
_diffrn_reflns_theta_max 27.74
_diffrn_standards_number 0
_exptl_absorpt_coefficient_mu 4.780
_exptl_absorpt_correction_T_max 0.909
_exptl_absorpt_correction_T_min 0.708
_exptl_absorpt_correction_type multi-scan
_exptl_absorpt_process_details 'REQAB (Rigaku, 1998)'
_exptl_crystal_colour orange
_exptl_crystal_density_diffrn 1.911
_exptl_crystal_density_method 'not measured'
_exptl_crystal_description block
_exptl_crystal_F_000 4040.00
_exptl_crystal_size_max 0.200
_exptl_crystal_size_mid 0.050
_exptl_crystal_size_min 0.020
_refine_diff_density_max 4.810
_refine_diff_density_min -1.680
_refine_ls_abs_structure_details 'Flack, H. D. (1983), Acta Cryst. A39, 876-881.  7624 Friedel Pairs'
_refine_ls_abs_structure_Flack 0.910(10)
_refine_ls_extinction_method none
_refine_ls_goodness_of_fit_ref 1.062
_refine_ls_hydrogen_treatment constr
_refine_ls_number_parameters 802
_refine_ls_number_reflns 16093
_refine_ls_number_restraints 1
_refine_ls_R_factor_gt 0.0872
_refine_ls_shift/su_max 0.001
_refine_ls_structure_factor_coef Fsqd
_refine_ls_weighting_details 'w = 1/[\s^2^(Fo^2^)+(0.1094P)^2^+242.5458P] where P=(Fo^2^+2Fc^2^)/3'
_refine_ls_weighting_scheme calc
_refine_ls_wR_factor_ref 0.2251
_reflns_number_gt 15345
_reflns_number_total 16093
_reflns_threshold_expression F^2^>2.0\s(F^2^)
_cod_data_source_file om500410f_si_002.cif
_cod_data_source_block complex[2c]PF6
_cod_depositor_comments 'Adding full bibliography for 4084138--4084152.cif.'
_cod_original_cell_volume 7189.8(7)
_cod_original_formula_sum 'C29.50 H40 Cl2 F6 P3 Pt Rh S2'
_cod_database_code 4084149

loop_
_symmetry_equiv_pos_site_id
_symmetry_equiv_pos_as_xyz
1 +X,+Y,+Z
2 1/2-X,+Y,1/2+Z
3 1/2+X,-Y,+Z
4 -X,-Y,1/2+Z

loop_
_atom_site_label
_atom_site_type_symbol
_atom_site_fract_x
_atom_site_fract_y
_atom_site_fract_z
_atom_site_U_iso_or_equiv
_atom_site_adp_type
_atom_site_occupancy
_atom_site_symmetry_multiplicity
_atom_site_calc_flag
_atom_site_refinement_flags
Pt1 Pt 0.08772(2) 0.48227(6) 0.18883(2) 0.02442(14) Uani 1.0 4 d .
Pt2 Pt 0.275990(19) 0.54948(6) 0.41335(2) 0.02360(13) Uani 1.0 4 d .
Rh1 Rh 0.16474(5) 0.21591(15) 0.16356(5) 0.0281(3) Uani 1.0 4 d .
Rh2 Rh 0.20008(4) 0.81592(15) 0.43911(4) 0.0269(3) Uani 1.0 4 d .
Cl1 Cl 0.09275(14) 0.1020(5) 0.19240(18) 0.0344(8) Uani 1.0 4 d .
Cl2 Cl 0.27385(13) 0.9294(5) 0.4133(2) 0.0336(8) Uani 1.0 4 d .
Cl3 Cl -0.0570(3) 0.1351(12) 0.5615(4) 0.093(3) Uani 1.0 4 d .
Cl4 Cl 0.0249(4) -0.0635(9) 0.5543(4) 0.077(2) Uani 1.0 4 d .
S1 S 0.16124(14) 0.4165(6) 0.22079(15) 0.0304(9) Uani 1.0 4 d .
S2 S 0.12181(16) 0.4035(6) 0.11796(15) 0.0334(9) Uani 1.0 4 d .
S3 S 0.24136(15) 0.6218(5) 0.48429(14) 0.0301(9) Uani 1.0 4 d .
S4 S 0.20348(15) 0.6189(6) 0.38028(15) 0.0330(9) Uani 1.0 4 d .
P1 P 0.05765(15) 0.4945(5) 0.26147(16) 0.0289(9) Uani 1.0 4 d .
P2 P 0.01661(16) 0.4793(5) 0.15385(16) 0.0303(9) Uani 1.0 4 d .
P3 P 0.04144(19) 0.2948(7) 0.4267(3) 0.0455(13) Uani 1.0 4 d .
P4 P 0.34668(15) 0.5468(5) 0.44816(17) 0.0283(9) Uani 1.0 4 d .
P5 P 0.30679(15) 0.5394(5) 0.34106(15) 0.0281(9) Uani 1.0 4 d .
P6 P 0.1730(3) 0.7232(8) 0.6677(3) 0.0546(15) Uani 1.0 4 d .
F1 F 0.0926(5) 0.367(2) 0.4180(6) 0.065(4) Uani 1.0 4 d .
F2 F 0.0476(7) 0.208(2) 0.3778(6) 0.076(5) Uani 1.0 4 d .
F3 F 0.0159(6) 0.424(3) 0.3982(7) 0.080(6) Uani 1.0 4 d .
F4 F 0.0351(7) 0.389(2) 0.4740(6) 0.077(5) Uani 1.0 4 d .
F5 F 0.0646(6) 0.161(2) 0.4543(6) 0.073(5) Uani 1.0 4 d .
F6 F -0.0094(6) 0.223(2) 0.4370(11) 0.110(9) Uani 1.0 4 d .
F7 F 0.2225(6) 0.676(2) 0.6873(8) 0.080(5) Uani 1.0 4 d .
F8 F 0.1915(11) 0.664(4) 0.6169(8) 0.140(12) Uani 1.0 4 d .
F9 F 0.1890(7) 0.8878(18) 0.6563(7) 0.077(5) Uani 1.0 4 d .
F10 F 0.1546(15) 0.773(4) 0.7151(10) 0.171(16) Uani 1.0 4 d .
F11 F 0.1579(9) 0.562(3) 0.6795(16) 0.172(17) Uani 1.0 4 d .
F12 F 0.1238(7) 0.763(3) 0.6421(11) 0.114(9) Uani 1.0 4 d .
C1 C 0.1912(8) -0.002(3) 0.1424(8) 0.041(5) Uani 1.0 4 d .
C2 C 0.2003(7) 0.108(3) 0.1073(7) 0.036(4) Uani 1.0 4 d .
C3 C 0.2295(7) 0.224(3) 0.1245(7) 0.038(5) Uani 1.0 4 d .
C4 C 0.2403(6) 0.186(3) 0.1714(8) 0.040(5) Uani 1.0 4 d .
C5 C 0.2152(8) 0.049(3) 0.1850(8) 0.044(5) Uani 1.0 4 d .
C6 C 0.1665(9) -0.143(3) 0.1388(9) 0.052(6) Uani 1.0 4 d .
C7 C 0.1826(8) 0.095(3) 0.0570(8) 0.050(6) Uani 1.0 4 d .
C8 C 0.2499(8) 0.350(3) 0.0971(8) 0.045(5) Uani 1.0 4 d .
C9 C 0.2719(7) 0.270(4) 0.2036(8) 0.059(8) Uani 1.0 4 d .
C10 C 0.2166(12) -0.026(3) 0.2328(10) 0.065(8) Uani 1.0 4 d .
C11 C 0.1410(7) 0.339(3) 0.2776(6) 0.035(4) Uani 1.0 4 d .
C12 C 0.1065(8) 0.448(3) 0.3020(6) 0.037(4) Uani 1.0 4 d .
C13 C 0.0133(7) 0.345(3) 0.2662(8) 0.041(5) Uani 1.0 4 d .
C14 C -0.0286(8) 0.360(3) 0.2338(7) 0.043(5) Uani 1.0 4 d .
C15 C -0.0172(7) 0.3360(19) 0.1808(9) 0.043(5) Uani 1.0 4 d .
C16 C 0.0262(7) 0.422(3) 0.0930(7) 0.045(6) Uani 1.0 4 d .
C17 C 0.0686(9) 0.316(3) 0.0914(8) 0.048(6) Uani 1.0 4 d .
C18 C 0.0326(6) 0.661(3) 0.2851(7) 0.031(4) Uani 1.0 4 d .
C19 C -0.0059(7) 0.661(3) 0.3167(7) 0.037(4) Uani 1.0 4 d .
C20 C -0.0227(8) 0.793(3) 0.3351(8) 0.046(5) Uani 1.0 4 d .
C21 C -0.0011(10) 0.930(3) 0.3231(9) 0.056(7) Uani 1.0 4 d .
C22 C 0.0370(10) 0.931(3) 0.2929(9) 0.053(6) Uani 1.0 4 d .
C23 C 0.0537(9) 0.800(3) 0.2736(8) 0.045(5) Uani 1.0 4 d .
C24 C -0.0230(7) 0.645(3) 0.1525(7) 0.045(5) Uani 1.0 4 d .
C25 C -0.0690(7) 0.621(3) 0.1337(9) 0.046(5) Uani 1.0 4 d .
C26 C -0.0984(10) 0.744(3) 0.1336(10) 0.061(7) Uani 1.0 4 d .
C27 C -0.0847(13) 0.885(4) 0.1473(11) 0.071(9) Uani 1.0 4 d .
C28 C -0.0388(11) 0.897(3) 0.1643(10) 0.063(7) Uani 1.0 4 d .
C29 C -0.0077(9) 0.772(3) 0.1671(8) 0.050(6) Uani 1.0 4 d .
C30 C 0.1708(7) 1.036(3) 0.4572(9) 0.045(5) Uani 1.0 4 d .
C31 C 0.1483(7) 0.977(3) 0.4159(8) 0.037(4) Uani 1.0 4 d .
C32 C 0.1253(7) 0.845(3) 0.4282(8) 0.040(5) Uani 1.0 4 d .
C33 C 0.1340(6) 0.814(3) 0.4775(6) 0.034(4) Uani 1.0 4 d .
C34 C 0.1626(7) 0.937(3) 0.4955(7) 0.037(4) Uani 1.0 4 d .
C35 C 0.1978(7) 1.180(3) 0.4537(12) 0.059(8) Uani 1.0 4 d .
C36 C 0.1493(9) 1.049(3) 0.3678(9) 0.051(6) Uani 1.0 4 d .
C37 C 0.0924(8) 0.751(3) 0.3988(8) 0.046(5) Uani 1.0 4 d .
C38 C 0.1140(8) 0.687(3) 0.5051(10) 0.057(7) Uani 1.0 4 d .
C39 C 0.1787(10) 0.964(4) 0.5435(9) 0.063(8) Uani 1.0 4 d .
C40 C 0.2936(7) 0.705(3) 0.5141(7) 0.036(4) Uani 1.0 4 d .
C41 C 0.3358(7) 0.600(3) 0.5095(7) 0.040(5) Uani 1.0 4 d .
C42 C 0.3820(6) 0.6938(19) 0.4200(8) 0.034(4) Uani 1.0 4 d .
C43 C 0.3933(7) 0.664(3) 0.3685(9) 0.046(5) Uani 1.0 4 d .
C44 C 0.3521(7) 0.682(3) 0.3353(8) 0.043(5) Uani 1.0 4 d .
C45 C 0.2594(8) 0.592(3) 0.3005(7) 0.042(5) Uani 1.0 4 d .
C46 C 0.2248(7) 0.699(3) 0.3248(7) 0.040(5) Uani 1.0 4 d .
C47 C 0.3838(7) 0.381(2) 0.4512(7) 0.035(4) Uani 1.0 4 d .
C48 C 0.4333(8) 0.392(3) 0.4585(8) 0.040(5) Uani 1.0 4 d .
C49 C 0.4596(9) 0.269(3) 0.4595(8) 0.053(6) Uani 1.0 4 d .
C50 C 0.4393(9) 0.130(4) 0.4553(8) 0.055(6) Uani 1.0 4 d .
C51 C 0.3900(10) 0.116(3) 0.4490(12) 0.064(8) Uani 1.0 4 d .
C52 C 0.3630(8) 0.246(3) 0.4462(8) 0.045(5) Uani 1.0 4 d .
C53 C 0.3320(7) 0.370(3) 0.3173(7) 0.038(4) Uani 1.0 4 d .
C54 C 0.3661(8) 0.372(3) 0.2827(9) 0.049(6) Uani 1.0 4 d .
C55 C 0.3826(9) 0.239(4) 0.2635(9) 0.059(7) Uani 1.0 4 d .
C56 C 0.3647(9) 0.109(4) 0.2780(9) 0.057(7) Uani 1.0 4 d .
C57 C 0.3298(13) 0.101(3) 0.3132(9) 0.067(8) Uani 1.0 4 d .
C58 C 0.3144(10) 0.234(3) 0.3335(8) 0.048(5) Uani 1.0 4 d .
C59 C 0.0038(9) 0.118(3) 0.5478(9) 0.054(6) Uani 1.0 4 d .
H6A H 0.1673 -0.1933 0.1693 0.0625 Uiso 1.0 4 calc R
H6B H 0.1820 -0.2050 0.1151 0.0625 Uiso 1.0 4 calc R
H6C H 0.1335 -0.1247 0.1296 0.0625 Uiso 1.0 4 calc R
H7A H 0.2098 0.0895 0.0356 0.0603 Uiso 1.0 4 calc R
H7B H 0.1634 0.1831 0.0492 0.0603 Uiso 1.0 4 calc R
H7C H 0.1632 0.0054 0.0537 0.0603 Uiso 1.0 4 calc R
H8A H 0.2843 0.3369 0.0946 0.0545 Uiso 1.0 4 calc R
H8B H 0.2429 0.4438 0.1131 0.0545 Uiso 1.0 4 calc R
H8C H 0.2359 0.3509 0.0656 0.0545 Uiso 1.0 4 calc R
H9A H 0.2596 0.3711 0.2079 0.0709 Uiso 1.0 4 calc R
H9B H 0.3039 0.2747 0.1902 0.0709 Uiso 1.0 4 calc R
H9C H 0.2731 0.2191 0.2341 0.0709 Uiso 1.0 4 calc R
H10A H 0.2315 -0.1241 0.2298 0.0775 Uiso 1.0 4 calc R
H10B H 0.1842 -0.0372 0.2448 0.0775 Uiso 1.0 4 calc R
H10C H 0.2352 0.0353 0.2546 0.0775 Uiso 1.0 4 calc R
H11A H 0.1249 0.2429 0.2722 0.0420 Uiso 1.0 4 calc R
H11B H 0.1688 0.3215 0.2981 0.0420 Uiso 1.0 4 calc R
H12A H 0.1236 0.5399 0.3111 0.0443 Uiso 1.0 4 calc R
H12B H 0.0935 0.4015 0.3308 0.0443 Uiso 1.0 4 calc R
H13A H 0.0291 0.2487 0.2597 0.0490 Uiso 1.0 4 calc R
H13B H 0.0015 0.3418 0.2990 0.0490 Uiso 1.0 4 calc R
H14A H -0.0423 0.4612 0.2377 0.0514 Uiso 1.0 4 calc R
H14B H -0.0532 0.2874 0.2434 0.0514 Uiso 1.0 4 calc R
H15A H -0.0475 0.3256 0.1635 0.0522 Uiso 1.0 4 calc R
H15B H 0.0004 0.2410 0.1774 0.0522 Uiso 1.0 4 calc R
H16A H -0.0025 0.3719 0.0807 0.0540 Uiso 1.0 4 calc R
H16B H 0.0326 0.5108 0.0732 0.0540 Uiso 1.0 4 calc R
H17A H 0.0755 0.2891 0.0584 0.0575 Uiso 1.0 4 calc R
H17B H 0.0607 0.2238 0.1087 0.0575 Uiso 1.0 4 calc R
H19 H -0.0204 0.5696 0.3253 0.0446 Uiso 1.0 4 calc R
H20 H -0.0489 0.7912 0.3560 0.0557 Uiso 1.0 4 calc R
H21 H -0.0129 1.0203 0.3360 0.0672 Uiso 1.0 4 calc R
H22 H 0.0518 1.0232 0.2852 0.0631 Uiso 1.0 4 calc R
H23 H 0.0796 0.8026 0.2522 0.0539 Uiso 1.0 4 calc R
H25 H -0.0788 0.5262 0.1221 0.0547 Uiso 1.0 4 calc R
H26 H -0.1303 0.7307 0.1233 0.0727 Uiso 1.0 4 calc R
H27 H -0.1054 0.9680 0.1452 0.0850 Uiso 1.0 4 calc R
H28 H -0.0277 0.9921 0.1744 0.0758 Uiso 1.0 4 calc R
H29 H 0.0234 0.7817 0.1795 0.0597 Uiso 1.0 4 calc R
H35A H 0.2309 1.1642 0.4629 0.0710 Uiso 1.0 4 calc R
H35B H 0.1833 1.2542 0.4747 0.0710 Uiso 1.0 4 calc R
H35C H 0.1966 1.2171 0.4213 0.0710 Uiso 1.0 4 calc R
H36A H 0.1168 1.0736 0.3581 0.0612 Uiso 1.0 4 calc R
H36B H 0.1634 0.9801 0.3451 0.0612 Uiso 1.0 4 calc R
H36C H 0.1683 1.1407 0.3690 0.0612 Uiso 1.0 4 calc R
H37A H 0.1091 0.7173 0.3706 0.0548 Uiso 1.0 4 calc R
H37B H 0.0647 0.8106 0.3897 0.0548 Uiso 1.0 4 calc R
H37C H 0.0820 0.6648 0.4172 0.0548 Uiso 1.0 4 calc R
H38A H 0.1242 0.5930 0.4911 0.0680 Uiso 1.0 4 calc R
H38B H 0.0792 0.6930 0.5048 0.0680 Uiso 1.0 4 calc R
H38C H 0.1253 0.6932 0.5376 0.0680 Uiso 1.0 4 calc R
H39A H 0.1642 1.0555 0.5555 0.0753 Uiso 1.0 4 calc R
H39B H 0.2133 0.9739 0.5438 0.0753 Uiso 1.0 4 calc R
H39C H 0.1694 0.8798 0.5635 0.0753 Uiso 1.0 4 calc R
H40A H 0.3013 0.8023 0.4996 0.0436 Uiso 1.0 4 calc R
H40B H 0.2863 0.7218 0.5478 0.0436 Uiso 1.0 4 calc R
H41A H 0.3298 0.5092 0.5284 0.0483 Uiso 1.0 4 calc R
H41B H 0.3645 0.6492 0.5223 0.0483 Uiso 1.0 4 calc R
H42A H 0.3645 0.7891 0.4223 0.0405 Uiso 1.0 4 calc R
H42B H 0.4122 0.7055 0.4375 0.0405 Uiso 1.0 4 calc R
H43A H 0.4191 0.7318 0.3586 0.0554 Uiso 1.0 4 calc R
H43B H 0.4055 0.5605 0.3657 0.0554 Uiso 1.0 4 calc R
H44A H 0.3642 0.6809 0.3026 0.0513 Uiso 1.0 4 calc R
H44B H 0.3373 0.7805 0.3408 0.0513 Uiso 1.0 4 calc R
H45A H 0.2732 0.6400 0.2724 0.0502 Uiso 1.0 4 calc R
H45B H 0.2421 0.5015 0.2902 0.0502 Uiso 1.0 4 calc R
H46A H 0.1975 0.7194 0.3038 0.0475 Uiso 1.0 4 calc R
H46B H 0.2411 0.7950 0.3311 0.0475 Uiso 1.0 4 calc R
H48 H 0.4477 0.4869 0.4628 0.0481 Uiso 1.0 4 calc R
H49 H 0.4930 0.2772 0.4632 0.0632 Uiso 1.0 4 calc R
H50 H 0.4586 0.0433 0.4567 0.0656 Uiso 1.0 4 calc R
H51 H 0.3754 0.0211 0.4466 0.0765 Uiso 1.0 4 calc R
H52 H 0.3298 0.2402 0.4409 0.0541 Uiso 1.0 4 calc R
H54 H 0.3785 0.4643 0.2719 0.0590 Uiso 1.0 4 calc R
H55 H 0.4066 0.2411 0.2400 0.0709 Uiso 1.0 4 calc R
H56 H 0.3759 0.0188 0.2642 0.0683 Uiso 1.0 4 calc R
H57 H 0.3169 0.0083 0.3229 0.0808 Uiso 1.0 4 calc R
H58 H 0.2920 0.2316 0.3584 0.0572 Uiso 1.0 4 calc R
H59A H 0.0090 0.1506 0.5150 0.0653 Uiso 1.0 4 calc R
H59B H 0.0223 0.1850 0.5686 0.0653 Uiso 1.0 4 calc R

loop_
_atom_site_aniso_label
_atom_site_aniso_U_11
_atom_site_aniso_U_22
_atom_site_aniso_U_33
_atom_site_aniso_U_12
_atom_site_aniso_U_13
_atom_site_aniso_U_23
Pt1 0.0240(3) 0.0238(3) 0.0255(3) 0.0006(2) 0.0006(3) 0.0002(3)
Pt2 0.0236(3) 0.0238(3) 0.0234(3) 0.0000(2) -0.0008(3) 0.0009(3)
Rh1 0.0272(6) 0.0306(7) 0.0265(6) 0.0050(5) 0.0009(5) -0.0007(5)
Rh2 0.0251(6) 0.0281(7) 0.0274(6) 0.0034(5) 0.0005(5) 0.0007(5)
Cl1 0.0308(18) 0.030(2) 0.042(3) 0.0001(15) 0.0062(17) 0.0017(19)
Cl2 0.0236(16) 0.034(2) 0.043(2) -0.0005(15) 0.0037(16) 0.008(2)
Cl3 0.056(4) 0.095(7) 0.128(8) 0.004(5) -0.003(5) -0.029(6)
Cl4 0.085(5) 0.056(4) 0.091(6) 0.007(4) -0.017(5) -0.019(4)
S1 0.0253(18) 0.036(3) 0.030(2) -0.0011(16) -0.0018(15) -0.0009(17)
S2 0.035(2) 0.038(3) 0.0271(19) 0.0028(18) 0.0023(16) 0.0007(17)
S3 0.032(2) 0.034(3) 0.0252(18) 0.0038(17) -0.0008(15) -0.0017(16)
S4 0.0297(19) 0.042(3) 0.0274(19) 0.0037(18) -0.0013(15) -0.0015(17)
P1 0.026(2) 0.029(3) 0.031(2) 0.0019(17) 0.0021(17) -0.0001(17)
P2 0.030(2) 0.030(3) 0.031(3) 0.0034(17) -0.0036(17) 0.0008(17)
P3 0.033(3) 0.044(3) 0.059(4) 0.004(3) 0.005(3) 0.010(3)
P4 0.0257(19) 0.024(2) 0.035(3) -0.0001(16) -0.0056(17) 0.0006(16)
P5 0.026(2) 0.032(3) 0.026(2) 0.0016(16) 0.0016(16) 0.0010(16)
P6 0.045(3) 0.049(4) 0.070(4) -0.004(3) -0.007(3) 0.022(3)
F1 0.061(9) 0.079(11) 0.057(9) -0.008(8) 0.007(7) 0.003(8)
F2 0.081(12) 0.081(12) 0.066(10) -0.011(10) 0.005(9) -0.017(9)
F3 0.072(11) 0.088(12) 0.080(12) 0.029(10) 0.003(9) 0.034(10)
F4 0.095(13) 0.074(11) 0.064(10) 0.014(10) 0.003(9) -0.008(9)
F5 0.057(9) 0.077(11) 0.086(12) 0.028(8) 0.030(8) 0.041(9)
F6 0.038(8) 0.072(12) 0.22(3) 0.007(8) 0.004(12) 0.059(15)
F7 0.061(10) 0.071(11) 0.108(14) 0.006(8) -0.024(11) 0.012(12)
F8 0.20(3) 0.15(3) 0.067(12) 0.11(3) -0.024(15) -0.020(14)
F9 0.091(12) 0.052(9) 0.089(12) -0.032(9) -0.007(10) 0.012(9)
F10 0.28(5) 0.15(3) 0.087(16) 0.06(3) 0.10(3) 0.018(16)
F11 0.102(17) 0.103(18) 0.31(5) -0.057(14) -0.03(3) 0.11(3)
F12 0.057(10) 0.084(14) 0.20(3) -0.016(10) -0.036(14) 0.055(16)
C1 0.044(11) 0.037(11) 0.040(10) 0.004(9) 0.014(9) -0.005(8)
C2 0.040(10) 0.037(10) 0.031(9) 0.015(8) 0.003(7) -0.001(7)
C3 0.034(9) 0.050(12) 0.029(9) 0.010(8) 0.014(7) -0.007(8)
C4 0.019(8) 0.054(12) 0.049(11) 0.016(8) 0.004(7) -0.004(9)
C5 0.040(10) 0.054(12) 0.038(10) 0.029(9) -0.014(9) -0.007(10)
C6 0.070(15) 0.034(11) 0.052(13) 0.001(10) 0.017(11) -0.007(10)
C7 0.044(12) 0.059(15) 0.047(12) 0.016(11) -0.002(9) -0.007(10)
C8 0.044(11) 0.049(12) 0.043(11) -0.001(10) 0.011(9) -0.000(9)
C9 0.014(8) 0.12(3) 0.042(12) 0.015(10) -0.017(7) -0.013(13)
C10 0.08(2) 0.053(16) 0.056(15) 0.030(14) -0.005(14) 0.016(12)
C11 0.037(9) 0.041(11) 0.027(8) 0.007(8) 0.002(7) 0.007(8)
C12 0.044(11) 0.045(11) 0.022(8) 0.003(9) 0.001(7) 0.005(7)
C13 0.043(10) 0.029(10) 0.050(11) -0.002(8) 0.014(9) -0.005(8)
C14 0.048(11) 0.039(11) 0.041(10) 0.003(9) -0.001(9) 0.020(9)
C15 0.044(10) 0.014(8) 0.073(15) -0.004(7) 0.001(10) -0.012(9)
C16 0.037(10) 0.068(15) 0.030(9) 0.030(10) -0.005(8) -0.021(9)
C17 0.065(14) 0.044(12) 0.035(10) 0.019(11) -0.013(9) -0.012(9)
C18 0.021(7) 0.035(9) 0.038(9) 0.001(7) -0.001(7) -0.003(7)
C19 0.038(10) 0.041(11) 0.032(9) 0.003(8) -0.001(7) 0.001(8)
C20 0.036(10) 0.058(14) 0.045(11) 0.014(10) 0.006(9) -0.012(10)
C21 0.061(14) 0.060(15) 0.047(12) 0.031(13) -0.010(11) -0.020(11)
C22 0.074(16) 0.031(11) 0.052(13) 0.008(11) -0.010(12) -0.004(9)
C23 0.053(12) 0.035(11) 0.047(11) 0.005(9) 0.008(9) 0.011(9)
C24 0.025(8) 0.083(17) 0.026(8) 0.008(10) -0.008(7) 0.002(9)
C25 0.026(9) 0.042(12) 0.068(14) 0.010(8) -0.006(9) 0.014(10)
C26 0.058(15) 0.058(15) 0.067(16) 0.026(12) 0.008(12) 0.016(13)
C27 0.10(3) 0.047(15) 0.064(16) 0.032(15) 0.023(16) 0.001(12)
C28 0.09(2) 0.035(12) 0.060(15) -0.001(12) -0.021(14) 0.002(11)
C29 0.067(14) 0.053(13) 0.029(9) 0.018(11) -0.007(10) 0.013(9)
C30 0.026(9) 0.045(12) 0.066(14) 0.011(8) 0.013(9) 0.006(10)
C31 0.031(9) 0.046(11) 0.033(9) 0.011(7) 0.010(8) 0.006(9)
C32 0.030(9) 0.035(10) 0.056(12) 0.002(8) 0.000(8) -0.017(9)
C33 0.025(8) 0.048(11) 0.028(8) -0.000(8) 0.004(7) 0.002(8)
C34 0.033(9) 0.044(11) 0.034(10) -0.001(8) 0.006(7) -0.015(8)
C35 0.019(8) 0.039(12) 0.12(3) -0.005(8) -0.012(11) 0.018(13)
C36 0.048(12) 0.053(14) 0.052(13) 0.022(10) 0.012(10) 0.021(10)
C37 0.035(10) 0.053(13) 0.050(13) 0.003(9) -0.008(8) -0.007(10)
C38 0.035(10) 0.058(15) 0.077(17) 0.002(10) 0.009(11) 0.025(13)
C39 0.055(15) 0.09(3) 0.043(13) 0.020(14) -0.005(11) -0.017(13)
C40 0.043(10) 0.035(10) 0.031(9) 0.005(8) -0.007(8) -0.014(8)
C41 0.036(10) 0.054(12) 0.030(9) 0.010(9) -0.013(7) -0.006(9)
C42 0.024(7) 0.024(8) 0.054(11) -0.001(6) -0.009(7) 0.007(8)
C43 0.033(10) 0.040(12) 0.066(14) -0.001(9) 0.012(9) 0.012(10)
C44 0.034(9) 0.048(12) 0.047(11) 0.012(9) 0.004(8) 0.017(9)
C45 0.043(11) 0.048(12) 0.035(10) 0.005(9) -0.002(8) -0.003(9)
C46 0.027(8) 0.059(13) 0.032(9) 0.014(9) -0.010(7) 0.007(9)
C47 0.032(9) 0.022(9) 0.051(11) 0.003(7) -0.001(8) -0.007(8)
C48 0.043(10) 0.029(10) 0.048(11) 0.002(8) 0.004(9) 0.003(8)
C49 0.051(13) 0.073(17) 0.034(10) 0.015(12) 0.011(9) -0.006(11)
C50 0.059(14) 0.073(17) 0.032(10) 0.014(13) -0.004(9) 0.011(10)
C51 0.072(16) 0.015(9) 0.10(3) 0.003(10) -0.009(15) 0.009(11)
C52 0.044(11) 0.041(11) 0.050(12) -0.025(9) -0.015(9) -0.004(9)
C53 0.034(9) 0.050(12) 0.029(9) 0.006(8) 0.001(7) -0.002(8)
C54 0.033(10) 0.061(15) 0.054(12) -0.008(10) 0.001(9) -0.013(11)
C55 0.050(13) 0.082(19) 0.045(12) 0.002(13) -0.006(10) -0.026(13)
C56 0.058(14) 0.062(16) 0.051(13) 0.022(12) -0.001(11) -0.018(12)
C57 0.12(3) 0.032(12) 0.047(13) 0.016(14) 0.011(14) 0.010(10)
C58 0.071(15) 0.035(11) 0.036(10) 0.002(10) 0.006(10) 0.009(8)
C59 0.052(13) 0.061(16) 0.050(13) 0.005(12) 0.001(10) -0.006(11)

loop_
_atom_type_symbol
_atom_type_description
_atom_type_scat_dispersion_real
_atom_type_scat_dispersion_imag
_atom_type_scat_source
C C 0.0033 0.0016
;
International Tables for Crystallography
(1992, Vol. C, Tables 4.2.6.8 and 6.1.1.4)
;
H H 0.0000 0.0000
;
International Tables for Crystallography
(1992, Vol. C, Table 6.1.1.4)
;
Cl Cl 0.1484 0.1585
;
International Tables for Crystallography
(1992, Vol. C, Tables 4.2.6.8 and 6.1.1.4)
;
F F 0.0171 0.0103
;
International Tables for Crystallography
(1992, Vol. C, Tables 4.2.6.8 and 6.1.1.4)
;
P P 0.1023 0.0942
;
International Tables for Crystallography
(1992, Vol. C, Tables 4.2.6.8 and 6.1.1.4)
;
Pt Pt -1.7033 8.3905
;
International Tables for Crystallography
(1992, Vol. C, Tables 4.2.6.8 and 6.1.1.4)
;
Rh Rh -1.1178 0.9187
;
International Tables for Crystallography
(1992, Vol. C, Tables 4.2.6.8 and 6.1.1.4)
;
S S 0.1246 0.1234
;
International Tables for Crystallography
(1992, Vol. C, Tables 4.2.6.8 and 6.1.1.4)
;

loop_
_geom_angle_atom_site_label_1
_geom_angle_atom_site_label_2
_geom_angle_atom_site_label_3
_geom_angle
_geom_angle_publ_flag
S1 Pt1 S2 84.00(16) yes
S1 Pt1 P1 89.33(16) yes
S1 Pt1 P2 164.45(17) yes
S2 Pt1 P1 164.90(17) yes
S2 Pt1 P2 88.88(16) yes
P1 Pt1 P2 94.17(17) yes
S3 Pt2 S4 84.76(15) yes
S3 Pt2 P4 89.54(16) yes
S3 Pt2 P5 165.86(16) yes
S4 Pt2 P4 165.03(17) yes
S4 Pt2 P5 88.82(16) yes
P4 Pt2 P5 93.55(17) yes
Cl1 Rh1 S1 92.99(16) yes
Cl1 Rh1 S2 93.26(16) yes
Cl1 Rh1 C1 90.1(6) yes
Cl1 Rh1 C2 117.3(6) yes
Cl1 Rh1 C3 155.3(6) yes
Cl1 Rh1 C4 137.9(6) yes
Cl1 Rh1 C5 99.4(6) yes
S1 Rh1 S2 79.92(16) yes
S1 Rh1 C1 149.9(6) yes
S1 Rh1 C2 149.6(6) yes
S1 Rh1 C3 110.9(6) yes
S1 Rh1 C4 93.6(6) yes
S1 Rh1 C5 110.6(6) yes
S2 Rh1 C1 129.9(6) yes
S2 Rh1 C2 98.4(6) yes
S2 Rh1 C3 97.0(6) yes
S2 Rh1 C4 128.8(6) yes
S2 Rh1 C5 162.9(6) yes
C1 Rh1 C2 38.8(8) yes
C1 Rh1 C3 66.2(8) yes
C1 Rh1 C4 65.2(8) yes
C1 Rh1 C5 39.5(8) yes
C2 Rh1 C3 38.8(8) yes
C2 Rh1 C4 63.7(8) yes
C2 Rh1 C5 65.5(8) yes
C3 Rh1 C4 38.4(8) yes
C3 Rh1 C5 67.0(8) yes
C4 Rh1 C5 40.0(8) yes
Cl2 Rh2 S3 92.92(16) yes
Cl2 Rh2 S4 93.62(17) yes
Cl2 Rh2 C30 90.9(6) yes
Cl2 Rh2 C31 101.8(5) yes
Cl2 Rh2 C32 138.2(6) yes
Cl2 Rh2 C33 153.4(6) yes
Cl2 Rh2 C34 115.0(6) yes
S3 Rh2 S4 79.97(15) yes
S3 Rh2 C30 133.8(7) yes
S3 Rh2 C31 162.8(6) yes
S3 Rh2 C32 128.8(6) yes
S3 Rh2 C33 97.9(6) yes
S3 Rh2 C34 101.3(6) yes
S4 Rh2 C30 145.7(7) yes
S4 Rh2 C31 107.7(6) yes
S4 Rh2 C32 91.6(6) yes
S4 Rh2 C33 112.1(6) yes
S4 Rh2 C34 151.1(6) yes
C30 Rh2 C31 38.3(9) yes
C30 Rh2 C32 63.7(8) yes
C30 Rh2 C33 64.2(8) yes
C30 Rh2 C34 37.7(9) yes
C31 Rh2 C32 37.9(8) yes
C31 Rh2 C33 65.0(8) yes
C31 Rh2 C34 64.4(8) yes
C32 Rh2 C33 39.4(8) yes
C32 Rh2 C34 64.9(8) yes
C33 Rh2 C34 39.0(8) yes
Pt1 S1 Rh1 87.85(15) yes
Pt1 S1 C11 99.3(6) yes
Rh1 S1 C11 108.7(7) yes
Pt1 S2 Rh1 87.36(15) yes
Pt1 S2 C17 98.5(7) yes
Rh1 S2 C17 109.0(8) yes
Pt2 S3 Rh2 86.72(14) yes
Pt2 S3 C40 100.2(6) yes
Rh2 S3 C40 109.2(7) yes
Pt2 S4 Rh2 87.21(15) yes
Pt2 S4 C46 99.5(6) yes
Rh2 S4 C46 108.5(8) yes
Pt1 P1 C12 106.5(6) yes
Pt1 P1 C13 106.8(7) yes
Pt1 P1 C18 122.7(7) yes
C12 P1 C13 107.3(10) yes
C12 P1 C18 104.4(9) yes
C13 P1 C18 108.3(9) yes
Pt1 P2 C15 107.3(8) yes
Pt1 P2 C16 107.0(7) yes
Pt1 P2 C24 122.5(7) yes
C15 P2 C16 106.6(11) yes
C15 P2 C24 105.5(9) yes
C16 P2 C24 107.1(10) yes
F1 P3 F2 87.9(10) yes
F1 P3 F3 91.9(10) yes
F1 P3 F4 90.9(10) yes
F1 P3 F5 90.8(9) yes
F1 P3 F6 178.3(13) yes
F2 P3 F3 87.9(10) yes
F2 P3 F4 177.0(11) yes
F2 P3 F5 91.0(10) yes
F2 P3 F6 93.6(12) yes
F3 P3 F4 89.4(10) yes
F3 P3 F5 177.1(10) yes
F3 P3 F6 89.0(11) yes
F4 P3 F5 91.7(10) yes
F4 P3 F6 87.6(12) yes
F5 P3 F6 88.4(10) yes
Pt2 P4 C41 105.8(7) yes
Pt2 P4 C42 106.4(6) yes
Pt2 P4 C47 123.0(7) yes
C41 P4 C42 108.5(10) yes
C41 P4 C47 105.3(10) yes
C42 P4 C47 107.2(8) yes
Pt2 P5 C44 109.1(8) yes
Pt2 P5 C45 106.7(7) yes
Pt2 P5 C53 122.0(7) yes
C44 P5 C45 106.0(10) yes
C44 P5 C53 106.5(10) yes
C45 P5 C53 105.5(10) yes
F7 P6 F8 86.7(14) yes
F7 P6 F9 94.1(10) yes
F7 P6 F10 94.0(18) yes
F7 P6 F11 85.1(13) yes
F7 P6 F12 173.5(14) yes
F8 P6 F9 91.6(13) yes
F8 P6 F10 178.1(18) yes
F8 P6 F11 88.7(19) yes
F8 P6 F12 86.9(15) yes
F9 P6 F10 90.2(15) yes
F9 P6 F11 179.1(15) yes
F9 P6 F12 86.8(11) yes
F10 P6 F11 90(2) yes
F10 P6 F12 92.5(18) yes
F11 P6 F12 94.1(14) yes
Rh1 C1 C2 68.5(12) yes
Rh1 C1 C5 69.3(12) yes
Rh1 C1 C6 129.7(16) yes
C2 C1 C5 106.3(18) yes
C2 C1 C6 130(2) yes
C5 C1 C6 124(2) yes
Rh1 C2 C1 72.8(12) yes
Rh1 C2 C3 71.2(11) yes
Rh1 C2 C7 126.2(15) yes
C1 C2 C3 111.9(17) yes
C1 C2 C7 123.2(19) yes
C3 C2 C7 124.8(18) yes
Rh1 C3 C2 70.0(11) yes
Rh1 C3 C4 71.5(11) yes
Rh1 C3 C8 129.1(15) yes
C2 C3 C4 105.9(18) yes
C2 C3 C8 127.1(18) yes
C4 C3 C8 126.6(19) yes
Rh1 C4 C3 70.1(11) yes
Rh1 C4 C5 69.9(11) yes
Rh1 C4 C9 126.4(15) yes
C3 C4 C5 110.4(18) yes
C3 C4 C9 126(2) yes
C5 C4 C9 123(2) yes
Rh1 C5 C1 71.2(12) yes
Rh1 C5 C4 70.2(11) yes
Rh1 C5 C10 125.5(17) yes
C1 C5 C4 105.4(18) yes
C1 C5 C10 128(2) yes
C4 C5 C10 127(2) yes
S1 C11 C12 110.6(14) yes
P1 C12 C11 109.4(12) yes
P1 C13 C14 115.0(15) yes
C13 C14 C15 114.8(18) yes
P2 C15 C14 115.3(14) yes
P2 C16 C17 108.5(14) yes
S2 C17 C16 110.9(16) yes
P1 C18 C19 123.3(15) yes
P1 C18 C23 118.9(14) yes
C19 C18 C23 117.8(18) yes
C18 C19 C20 120.7(19) yes
C19 C20 C21 121(2) yes
C20 C21 C22 120(3) yes
C21 C22 C23 120(3) yes
C18 C23 C22 121(2) yes
P2 C24 C25 115.4(18) yes
P2 C24 C29 120.0(17) yes
C25 C24 C29 125(3) yes
C24 C25 C26 115(3) yes
C25 C26 C27 124(3) yes
C26 C27 C28 116(3) yes
C27 C28 C29 122(3) yes
C24 C29 C28 118(3) yes
Rh2 C30 C31 69.3(12) yes
Rh2 C30 C34 71.5(12) yes
Rh2 C30 C35 124.7(15) yes
C31 C30 C34 109.2(18) yes
C31 C30 C35 119(3) yes
C34 C30 C35 132(3) yes
Rh2 C31 C30 72.3(12) yes
Rh2 C31 C32 70.5(11) yes
Rh2 C31 C36 123.4(14) yes
C30 C31 C32 108.1(19) yes
C30 C31 C36 125.2(19) yes
C32 C31 C36 126.6(19) yes
Rh2 C32 C31 71.6(11) yes
Rh2 C32 C33 70.7(10) yes
Rh2 C32 C37 128.1(15) yes
C31 C32 C33 108.9(18) yes
C31 C32 C37 129(2) yes
C33 C32 C37 122.3(18) yes
Rh2 C33 C32 69.9(10) yes
Rh2 C33 C34 72.4(11) yes
Rh2 C33 C38 126.7(15) yes
C32 C33 C34 106.8(17) yes
C32 C33 C38 126.2(19) yes
C34 C33 C38 126.8(18) yes
Rh2 C34 C30 70.8(12) yes
Rh2 C34 C33 68.6(11) yes
Rh2 C34 C39 127.8(16) yes
C30 C34 C33 106.8(17) yes
C30 C34 C39 124(2) yes
C33 C34 C39 129(2) yes
S3 C40 C41 109.3(14) yes
P4 C41 C40 111.9(13) yes
P4 C42 C43 113.9(14) yes
C42 C43 C44 115.0(17) yes
P5 C44 C43 114.0(16) yes
P5 C45 C46 109.9(14) yes
S4 C46 C45 110.3(15) yes
P4 C47 C48 121.2(14) yes
P4 C47 C52 118.6(15) yes
C48 C47 C52 120.2(18) yes
C47 C48 C49 120(2) yes
C48 C49 C50 121(3) yes
C49 C50 C51 120(3) yes
C50 C51 C52 118(3) yes
C47 C52 C51 121(2) yes
P5 C53 C54 122.0(18) yes
P5 C53 C58 118.3(16) yes
C54 C53 C58 120(2) yes
C53 C54 C55 120(3) yes
C54 C55 C56 120(3) yes
C55 C56 C57 122(3) yes
C56 C57 C58 118(3) yes
C53 C58 C57 120(3) yes
Cl3 C59 Cl4 112.8(15) yes
C1 C6 H6A 109.463 no
C1 C6 H6B 109.484 no
C1 C6 H6C 109.472 no
H6A C6 H6B 109.481 no
H6A C6 H6C 109.461 no
H6B C6 H6C 109.466 no
C2 C7 H7A 109.462 no
C2 C7 H7B 109.474 no
C2 C7 H7C 109.471 no
H7A C7 H7B 109.467 no
H7A C7 H7C 109.465 no
H7B C7 H7C 109.489 no
C3 C8 H8A 109.464 no
C3 C8 H8B 109.469 no
C3 C8 H8C 109.474 no
H8A C8 H8B 109.473 no
H8A C8 H8C 109.476 no
H8B C8 H8C 109.471 no
C4 C9 H9A 109.480 no
C4 C9 H9B 109.473 no
C4 C9 H9C 109.472 no
H9A C9 H9B 109.470 no
H9A C9 H9C 109.467 no
H9B C9 H9C 109.466 no
C5 C10 H10A 109.476 no
C5 C10 H10B 109.470 no
C5 C10 H10C 109.467 no
H10A C10 H10B 109.472 no
H10A C10 H10C 109.473 no
H10B C10 H10C 109.469 no
S1 C11 H11A 109.532 no
S1 C11 H11B 109.537 no
C12 C11 H11A 109.540 no
C12 C11 H11B 109.527 no
H11A C11 H11B 108.093 no
P1 C12 H12A 109.782 no
P1 C12 H12B 109.786 no
C11 C12 H12A 109.794 no
C11 C12 H12B 109.788 no
H12A C12 H12B 108.251 no
P1 C13 H13A 108.531 no
P1 C13 H13B 108.529 no
C14 C13 H13A 108.521 no
C14 C13 H13B 108.532 no
H13A C13 H13B 107.523 no
C13 C14 H14A 108.554 no
C13 C14 H14B 108.579 no
C15 C14 H14A 108.588 no
C15 C14 H14B 108.579 no
H14A C14 H14B 107.553 no
P2 C15 H15A 108.451 no
P2 C15 H15B 108.447 no
C14 C15 H15A 108.441 no
C14 C15 H15B 108.441 no
H15A C15 H15B 107.491 no
P2 C16 H16A 109.988 no
P2 C16 H16B 109.992 no
C17 C16 H16A 109.984 no
C17 C16 H16B 109.984 no
H16A C16 H16B 108.352 no
S2 C17 H17A 109.461 no
S2 C17 H17B 109.472 no
C16 C17 H17A 109.470 no
C16 C17 H17B 109.467 no
H17A C17 H17B 108.044 no
C18 C19 H19 119.649 no
C20 C19 H19 119.649 no
C19 C20 H20 119.720 no
C21 C20 H20 119.714 no
C20 C21 H21 120.201 no
C22 C21 H21 120.193 no
C21 C22 H22 119.861 no
C23 C22 H22 119.864 no
C18 C23 H23 119.469 no
C22 C23 H23 119.460 no
C24 C25 H25 122.489 no
C26 C25 H25 122.498 no
C25 C26 H26 117.801 no
C27 C26 H26 117.801 no
C26 C27 H27 122.079 no
C28 C27 H27 122.077 no
C27 C28 H28 119.115 no
C29 C28 H28 119.100 no
C24 C29 H29 120.871 no
C28 C29 H29 120.873 no
C30 C35 H35A 109.465 no
C30 C35 H35B 109.477 no
C30 C35 H35C 109.481 no
H35A C35 H35B 109.460 no
H35A C35 H35C 109.468 no
H35B C35 H35C 109.476 no
C31 C36 H36A 109.470 no
C31 C36 H36B 109.473 no
C31 C36 H36C 109.475 no
H36A C36 H36B 109.481 no
H36A C36 H36C 109.467 no
H36B C36 H36C 109.462 no
C32 C37 H37A 109.475 no
C32 C37 H37B 109.474 no
C32 C37 H37C 109.465 no
H37A C37 H37B 109.481 no
H37A C37 H37C 109.469 no
H37B C37 H37C 109.463 no
C33 C38 H38A 109.466 no
C33 C38 H38B 109.461 no
C33 C38 H38C 109.485 no
H38A C38 H38B 109.465 no
H38A C38 H38C 109.487 no
H38B C38 H38C 109.464 no
C34 C39 H39A 109.465 no
C34 C39 H39B 109.461 no
C34 C39 H39C 109.469 no
H39A C39 H39B 109.474 no
H39A C39 H39C 109.476 no
H39B C39 H39C 109.484 no
S3 C40 H40A 109.829 no
S3 C40 H40B 109.816 no
C41 C40 H40A 109.819 no
C41 C40 H40B 109.810 no
H40A C40 H40B 108.249 no
P4 C41 H41A 109.231 no
P4 C41 H41B 109.253 no
C40 C41 H41A 109.248 no
C40 C41 H41B 109.242 no
H41A C41 H41B 107.929 no
P4 C42 H42A 108.784 no
P4 C42 H42B 108.780 no
C43 C42 H42A 108.772 no
C43 C42 H42B 108.779 no
H42A C42 H42B 107.661 no
C42 C43 H43A 108.508 no
C42 C43 H43B 108.515 no
C44 C43 H43A 108.526 no
C44 C43 H43B 108.529 no
H43A C43 H43B 107.521 no
P5 C44 H44A 108.739 no
P5 C44 H44B 108.738 no
C43 C44 H44A 108.748 no
C43 C44 H44B 108.755 no
H44A C44 H44B 107.637 no
P5 C45 H45A 109.681 no
P5 C45 H45B 109.676 no
C46 C45 H45A 109.675 no
C46 C45 H45B 109.676 no
H45A C45 H45B 108.162 no
S4 C46 H46A 109.609 no
S4 C46 H46B 109.614 no
C45 C46 H46A 109.596 no
C45 C46 H46B 109.581 no
H46A C46 H46B 108.127 no
C47 C48 H48 120.147 no
C49 C48 H48 120.147 no
C48 C49 H49 119.340 no
C50 C49 H49 119.333 no
C49 C50 H50 120.018 no
C51 C50 H50 120.013 no
C50 C51 H51 120.915 no
C52 C51 H51 120.936 no
C47 C52 H52 119.694 no
C51 C52 H52 119.702 no
C53 C54 H54 119.876 no
C55 C54 H54 119.892 no
C54 C55 H55 119.933 no
C56 C55 H55 119.933 no
C55 C56 H56 119.218 no
C57 C56 H56 119.230 no
C56 C57 H57 120.870 no
C58 C57 H57 120.865 no
C53 C58 H58 119.925 no
C57 C58 H58 119.934 no
Cl3 C59 H59A 109.036 no
Cl3 C59 H59B 109.026 no
Cl4 C59 H59A 109.023 no
Cl4 C59 H59B 109.021 no
H59A C59 H59B 107.792 no

loop_
_geom_bond_atom_site_label_1
_geom_bond_atom_site_label_2
_geom_bond_distance
_geom_bond_publ_flag
Pt1 S1 2.337(4) yes
Pt1 S2 2.342(5) yes
Pt1 P1 2.236(5) yes
Pt1 P2 2.236(5) yes
Pt2 S3 2.333(4) yes
Pt2 S4 2.333(5) yes
Pt2 P4 2.223(5) yes
Pt2 P5 2.234(5) yes
Rh1 Cl1 2.414(5) yes
Rh1 S1 2.430(5) yes
Rh1 S2 2.445(5) yes
Rh1 C1 2.18(2) yes
Rh1 C2 2.121(19) yes
Rh1 C3 2.137(19) yes
Rh1 C4 2.156(17) yes
Rh1 C5 2.15(2) yes
Rh2 Cl2 2.427(5) yes
Rh2 S3 2.457(5) yes
Rh2 S4 2.437(5) yes
Rh2 C30 2.20(3) yes
Rh2 C31 2.159(19) yes
Rh2 C32 2.145(18) yes
Rh2 C33 2.157(17) yes
Rh2 C34 2.21(2) yes
Cl3 C59 1.76(3) yes
Cl4 C59 1.74(3) yes
S1 C11 1.847(19) yes
S2 C17 1.85(3) yes
S3 C40 1.86(2) yes
S4 C46 1.84(2) yes
P1 C12 1.84(2) yes
P1 C13 1.84(2) yes
P1 C18 1.78(2) yes
P2 C15 1.77(2) yes
P2 C16 1.83(2) yes
P2 C24 1.86(3) yes
P3 F1 1.599(16) yes
P3 F2 1.603(19) yes
P3 F3 1.59(2) yes
P3 F4 1.602(19) yes
P3 F5 1.577(18) yes
P3 F6 1.597(18) yes
P4 C41 1.84(2) yes
P4 C42 1.836(18) yes
P4 C47 1.817(19) yes
P5 C44 1.81(3) yes
P5 C45 1.83(2) yes
P5 C53 1.81(3) yes
P6 F7 1.560(18) yes
P6 F8 1.63(3) yes
P6 F9 1.580(18) yes
P6 F10 1.51(3) yes
P6 F11 1.54(3) yes
P6 F12 1.61(3) yes
C1 C2 1.43(3) yes
C1 C5 1.46(3) yes
C1 C6 1.44(3) yes
C2 C3 1.42(3) yes
C2 C7 1.52(3) yes
C3 C4 1.41(3) yes
C3 C8 1.48(3) yes
C4 C5 1.47(3) yes
C4 C9 1.48(3) yes
C5 C10 1.52(4) yes
C11 C12 1.54(3) yes
C13 C14 1.50(3) yes
C14 C15 1.56(4) yes
C16 C17 1.53(4) yes
C18 C19 1.41(3) yes
C18 C23 1.42(3) yes
C19 C20 1.38(3) yes
C20 C21 1.41(4) yes
C21 C22 1.37(4) yes
C22 C23 1.39(4) yes
C24 C25 1.42(3) yes
C24 C29 1.28(4) yes
C25 C26 1.38(4) yes
C26 C27 1.38(4) yes
C27 C28 1.38(5) yes
C28 C29 1.43(4) yes
C30 C31 1.43(4) yes
C30 C34 1.42(4) yes
C30 C35 1.51(3) yes
C31 C32 1.40(3) yes
C31 C36 1.51(4) yes
C32 C33 1.45(3) yes
C32 C37 1.50(3) yes
C33 C34 1.46(3) yes
C33 C38 1.49(4) yes
C34 C39 1.46(4) yes
C40 C41 1.52(3) yes
C42 C43 1.52(4) yes
C43 C44 1.51(3) yes
C45 C46 1.53(3) yes
C47 C48 1.41(3) yes
C47 C52 1.35(3) yes
C48 C49 1.33(4) yes
C49 C50 1.38(4) yes
C50 C51 1.41(4) yes
C51 C52 1.40(4) yes
C53 C54 1.38(3) yes
C53 C58 1.40(3) yes
C54 C55 1.39(4) yes
C55 C56 1.34(4) yes
C56 C57 1.40(4) yes
C57 C58 1.39(4) yes
C6 H6A 0.980 no
C6 H6B 0.980 no
C6 H6C 0.980 no
C7 H7A 0.980 no
C7 H7B 0.980 no
C7 H7C 0.980 no
C8 H8A 0.980 no
C8 H8B 0.980 no
C8 H8C 0.980 no
C9 H9A 0.980 no
C9 H9B 0.980 no
C9 H9C 0.980 no
C10 H10A 0.980 no
C10 H10B 0.980 no
C10 H10C 0.980 no
C11 H11A 0.990 no
C11 H11B 0.990 no
C12 H12A 0.990 no
C12 H12B 0.990 no
C13 H13A 0.990 no
C13 H13B 0.990 no
C14 H14A 0.990 no
C14 H14B 0.990 no
C15 H15A 0.990 no
C15 H15B 0.990 no
C16 H16A 0.990 no
C16 H16B 0.990 no
C17 H17A 0.990 no
C17 H17B 0.990 no
C19 H19 0.950 no
C20 H20 0.950 no
C21 H21 0.950 no
C22 H22 0.950 no
C23 H23 0.950 no
C25 H25 0.950 no
C26 H26 0.950 no
C27 H27 0.950 no
C28 H28 0.950 no
C29 H29 0.950 no
C35 H35A 0.980 no
C35 H35B 0.980 no
C35 H35C 0.980 no
C36 H36A 0.980 no
C36 H36B 0.980 no
C36 H36C 0.980 no
C37 H37A 0.980 no
C37 H37B 0.980 no
C37 H37C 0.980 no
C38 H38A 0.980 no
C38 H38B 0.980 no
C38 H38C 0.980 no
C39 H39A 0.980 no
C39 H39B 0.980 no
C39 H39C 0.980 no
C40 H40A 0.990 no
C40 H40B 0.990 no
C41 H41A 0.990 no
C41 H41B 0.990 no
C42 H42A 0.990 no
C42 H42B 0.990 no
C43 H43A 0.990 no
C43 H43B 0.990 no
C44 H44A 0.990 no
C44 H44B 0.990 no
C45 H45A 0.990 no
C45 H45B 0.990 no
C46 H46A 0.990 no
C46 H46B 0.990 no
C48 H48 0.950 no
C49 H49 0.950 no
C50 H50 0.950 no
C51 H51 0.950 no
C52 H52 0.950 no
C54 H54 0.950 no
C55 H55 0.950 no
C56 H56 0.950 no
C57 H57 0.950 no
C58 H58 0.950 no
C59 H59A 0.990 no
C59 H59B 0.990 no

loop_
_geom_contact_atom_site_label_1
_geom_contact_atom_site_label_2
_geom_contact_distance
_geom_contact_publ_flag
_geom_contact_site_symmetry_2
Pt1 Cl1 3.418(5) no .
Pt2 Cl2 3.411(5) no .
Cl1 C6 3.38(3) no .
Cl1 C11 3.50(2) no .
Cl1 C17 3.52(3) no .
Cl2 C35 3.32(3) no .
Cl2 C40 3.55(2) no .
Cl2 C46 3.54(2) no .
S1 C9 3.42(2) no .
S4 C37 3.39(3) no .
P1 C15 3.43(3) no .
P2 C13 3.42(3) no .
P4 C44 3.44(3) no .
P5 C42 3.383(19) no .
C6 C7 3.19(4) no .
C6 C10 3.20(4) no .
C7 C8 3.18(4) no .
C8 C9 3.17(4) no .
C9 C10 3.19(4) no .
C12 C23 3.58(3) no .
C13 C19 3.22(3) no .
C14 C18 3.52(3) no .
C14 C24 3.45(3) no .
C15 C17 3.51(4) no .
C15 C25 3.23(3) no .
C16 C25 3.42(3) no .
C18 C21 2.81(4) no .
C19 C22 2.79(4) no .
C20 C23 2.77(4) no .
C23 C29 3.50(4) no .
C24 C27 2.77(4) no .
C25 C28 2.77(4) no .
C26 C29 2.74(4) no .
C35 C36 3.04(4) no .
C35 C39 3.26(4) no .
C36 C37 3.24(4) no .
C37 C38 3.14(4) no .
C38 C39 3.27(4) no .
C42 C48 3.26(3) no .
C43 C47 3.47(3) no .
C43 C53 3.47(3) no .
C44 C46 3.60(3) no .
C44 C54 3.18(4) no .
C47 C50 2.75(4) no .
C48 C51 2.77(3) no .
C49 C52 2.75(4) no .
C52 C58 3.49(3) no .
C53 C56 2.76(4) no .
C54 C57 2.78(4) no .
C55 C58 2.77(4) no .
Cl4 C27 3.52(4) no 4_565
Cl4 C28 3.49(3) no 4_565
F1 C12 3.40(3) no .
F1 C35 3.55(3) no 1_545
F1 C36 3.57(3) no 1_545
F1 C37 3.49(3) no .
F2 C12 3.47(3) no .
F2 C13 3.54(3) no .
F2 C21 3.25(4) no 1_545
F2 C22 3.48(3) no 1_545
F2 C36 3.21(3) no 1_545
F3 C19 3.21(3) no .
F3 C48 3.33(3) no 3_465
F4 C38 3.59(4) no .
F4 C48 3.50(3) no 3_465
F4 C59 3.33(4) no .
F5 C30 3.20(3) no 1_545
F5 C31 3.08(3) no 1_545
F5 C32 3.39(3) no 1_545
F5 C36 3.57(3) no 1_545
F5 C59 3.19(3) no .
F6 C42 3.18(3) no 3_465
F6 C43 3.51(3) no 3_465
F6 C50 3.52(4) no 3_455
F6 C59 3.31(4) no .
F7 C10 3.43(4) no 2_565
F7 C45 3.35(3) no 2_555
F8 C8 3.32(4) no 2_555
F8 C39 3.42(4) no .
F9 C1 3.54(3) no 2_565
F9 C4 3.37(3) no 2_565
F9 C5 3.17(3) no 2_565
F9 C10 3.52(4) no 2_565
F9 C27 3.59(4) no 4_575
F9 C39 3.29(4) no .
F10 C44 3.52(4) no 2_555
F10 C56 3.54(5) no 2_565
F11 C9 3.36(4) no 2_555
F11 C25 3.26(4) no 4_565
F11 C26 3.47(4) no 4_565
F11 C54 3.46(5) no 2_555
F12 C15 3.32(3) no 4_565
F12 C27 3.35(4) no 4_575
C1 F9 3.54(3) no 2_544
C4 F9 3.37(3) no 2_544
C5 F9 3.17(3) no 2_544
C8 F8 3.32(4) no 2_554
C9 F11 3.36(4) no 2_554
C9 C54 3.60(3) no .
C9 C55 3.56(4) no .
C10 F7 3.43(4) no 2_544
C10 F9 3.52(4) no 2_544
C12 F1 3.40(3) no .
C12 F2 3.47(3) no .
C13 F2 3.54(3) no .
C15 F12 3.32(3) no 4_564
C19 F3 3.21(3) no .
C19 C55 3.60(4) no 3_465
C20 C55 3.37(4) no 3_465
C21 F2 3.25(4) no 1_565
C22 F2 3.48(3) no 1_565
C25 F11 3.26(4) no 4_564
C26 F11 3.47(4) no 4_564
C27 Cl4 3.52(4) no 4_564
C27 F9 3.59(4) no 4_574
C27 F12 3.35(4) no 4_574
C28 Cl4 3.49(3) no 4_564
C28 C59 3.46(4) no 4_564
C29 C59 3.54(4) no 4_564
C30 F5 3.20(3) no 1_565
C31 F5 3.08(3) no 1_565
C32 F5 3.39(3) no 1_565
C35 F1 3.55(3) no 1_565
C36 F1 3.57(3) no 1_565
C36 F2 3.21(3) no 1_565
C36 F5 3.57(3) no 1_565
C37 F1 3.49(3) no .
C38 F4 3.59(4) no .
C39 F8 3.42(4) no .
C39 F9 3.29(4) no .
C42 F6 3.18(3) no 3_565
C43 F6 3.51(3) no 3_565
C44 F10 3.52(4) no 2_554
C45 F7 3.35(3) no 2_554
C48 F3 3.33(3) no 3_565
C48 F4 3.50(3) no 3_565
C50 F6 3.52(4) no 3_555
C54 F11 3.46(5) no 2_554
C54 C9 3.60(3) no .
C55 C9 3.56(4) no .
C55 C19 3.60(4) no 3_565
C55 C20 3.37(4) no 3_565
C56 F10 3.54(5) no 2_544
C59 F4 3.33(4) no .
C59 F5 3.19(3) no .
C59 F6 3.31(4) no .
C59 C28 3.46(4) no 4_565
C59 C29 3.54(4) no 4_565
Pt1 H11A 3.3670 no .
Pt1 H13A 3.3445 no .
Pt1 H15B 3.2936 no .
Pt1 H17B 3.3398 no .
Pt1 H23 3.4024 no .
Pt1 H29 3.2512 no .
Pt2 H40A 3.4187 no .
Pt2 H42A 3.3008 no .
Pt2 H44B 3.3976 no .
Pt2 H46B 3.3603 no .
Pt2 H52 3.2574 no .
Pt2 H58 3.2846 no .
Rh1 H6C 3.3252 no .
Rh1 H7B 3.2676 no .
Rh1 H8B 3.3287 no .
Rh1 H9A 3.2649 no .
Rh1 H10B 3.2868 no .
Rh1 H11A 3.2957 no .
Rh1 H17B 3.3184 no .
Rh2 H35A 3.3142 no .
Rh2 H36B 3.2244 no .
Rh2 H37A 3.3375 no .
Rh2 H38A 3.2807 no .
Rh2 H39B 3.3198 no .
Rh2 H40A 3.3331 no .
Rh2 H46B 3.2866 no .
Cl1 H6A 3.4445 no .
Cl1 H6C 2.9398 no .
Cl1 H10B 3.2270 no .
Cl1 H11A 2.7512 no .
Cl1 H13A 2.9347 no .
Cl1 H15B 2.9167 no .
Cl1 H17B 2.7698 no .
Cl2 H35A 2.8103 no .
Cl2 H35C 3.3837 no .
Cl2 H40A 2.8168 no .
Cl2 H42A 2.8565 no .
Cl2 H44B 3.0382 no .
Cl2 H46B 2.7867 no .
S1 H9A 2.8222 no .
S1 H12A 2.9915 no .
S2 H7B 3.0194 no .
S2 H8B 3.4300 no .
S2 H8C 3.5712 no .
S2 H16B 2.9763 no .
S3 H38A 3.3153 no .
S3 H41A 2.9661 no .
S4 H36B 3.5769 no .
S4 H37A 2.8132 no .
S4 H45B 2.9762 no .
P1 H11A 2.9633 no .
P1 H14A 2.9089 no .
P1 H19 2.9298 no .
P1 H23 2.8472 no .
P2 H14A 2.9106 no .
P2 H17B 2.9078 no .
P2 H25 2.8656 no .
P2 H29 2.8173 no .
P4 H40A 3.0060 no .
P4 H43B 2.8743 no .
P4 H48 2.9253 no .
P4 H52 2.8008 no .
P5 H43B 2.8722 no .
P5 H46B 2.9606 no .
P5 H54 2.8977 no .
P5 H58 2.8380 no .
C1 H7A 3.1904 no .
C1 H7B 3.2250 no .
C1 H7C 2.6430 no .
C1 H10A 2.9442 no .
C1 H10B 2.9369 no .
C1 H10C 3.4410 no .
C2 H6A 3.3612 no .
C2 H6B 2.8663 no .
C2 H6C 2.8836 no .
C2 H8A 3.1543 no .
C2 H8B 3.2469 no .
C2 H8C 2.6755 no .
C3 H7A 2.8580 no .
C3 H7B 2.8611 no .
C3 H7C 3.3762 no .
C3 H9A 2.8436 no .
C3 H9B 2.8449 no .
C3 H9C 3.3522 no .
C4 H8A 2.8506 no .
C4 H8B 2.8440 no .
C4 H8C 3.3538 no .
C4 H10A 3.2548 no .
C4 H10B 3.2997 no .
C4 H10C 2.7334 no .
C5 H6A 2.5997 no .
C5 H6B 3.1683 no .
C5 H6C 3.1967 no .
C5 H9A 3.2137 no .
C5 H9B 3.2180 no .
C5 H9C 2.6322 no .
C6 H7C 2.7623 no .
C6 H10A 3.1723 no .
C6 H10B 3.1978 no .
C7 H6B 3.1633 no .
C7 H6C 3.1769 no .
C7 H8C 2.7516 no .
C7 H17A 3.4811 no .
C8 H7A 3.1295 no .
C8 H7B 3.1656 no .
C8 H9A 3.1685 no .
C8 H9B 3.1271 no .
C9 H8A 3.1775 no .
C9 H8B 3.1198 no .
C9 H10C 2.7583 no .
C10 H6A 2.7287 no .
C10 H9C 2.7132 no .
C11 H13A 3.2951 no .
C12 H13A 3.0658 no .
C12 H13B 3.1078 no .
C12 H23 3.5647 no .
C13 H11A 3.2798 no .
C13 H12B 2.9568 no .
C13 H15A 3.3906 no .
C13 H15B 2.7163 no .
C13 H19 2.7911 no .
C14 H19 3.2195 no .
C15 H13A 2.7108 no .
C15 H13B 3.4036 no .
C15 H16A 2.8944 no .
C15 H17B 3.1668 no .
C15 H25 2.9511 no .
C16 H15A 3.0137 no .
C16 H15B 2.9922 no .
C16 H25 3.2104 no .
C17 H7B 3.1618 no .
C17 H15B 3.1839 no .
C18 H12A 2.8767 no .
C18 H12B 3.1677 no .
C18 H13B 3.0181 no .
C18 H14A 3.0771 no .
C18 H20 3.2734 no .
C18 H22 3.3005 no .
C18 H29 3.2057 no .
C19 H13B 2.9167 no .
C19 H14A 3.0514 no .
C19 H21 3.2773 no .
C19 H23 3.2819 no .
C20 H22 3.2718 no .
C21 H19 3.2796 no .
C21 H23 3.2466 no .
C22 H20 3.2651 no .
C22 H29 3.5140 no .
C23 H12A 3.2336 no .
C23 H19 3.2852 no .
C23 H21 3.2525 no .
C23 H29 2.8120 no .
C24 H14A 2.9847 no .
C24 H15A 2.9678 no .
C24 H16A 3.2454 no .
C24 H16B 3.0007 no .
C24 H26 3.2234 no .
C24 H28 3.1773 no .
C25 H14A 3.3712 no .
C25 H15A 2.8442 no .
C25 H16A 3.2815 no .
C25 H16B 3.4817 no .
C25 H27 3.3001 no .
C25 H29 3.2497 no .
C26 H28 3.2059 no .
C27 H25 3.3016 no .
C27 H29 3.3117 no .
C28 H26 3.1981 no .
C29 H14A 3.5717 no .
C29 H23 3.4626 no .
C29 H25 3.2413 no .
C29 H27 3.3255 no .
C30 H36A 3.2206 no .
C30 H36B 3.2335 no .
C30 H36C 2.6785 no .
C30 H39A 2.8083 no .
C30 H39B 2.7961 no .
C30 H39C 3.3332 no .
C31 H35A 3.1638 no .
C31 H35B 3.1535 no .
C31 H35C 2.5509 no .
C31 H37A 2.8856 no .
C31 H37B 2.8874 no .
C31 H37C 3.3708 no .
C32 H36A 2.8719 no .
C32 H36B 2.8656 no .
C32 H36C 3.3675 no .
C32 H38A 2.8853 no .
C32 H38B 2.8800 no .
C32 H38C 3.3991 no .
C33 H37A 3.2383 no .
C33 H37B 3.1694 no .
C33 H37C 2.6247 no .
C33 H39A 3.2149 no .
C33 H39B 3.2566 no .
C33 H39C 2.7065 no .
C34 H35A 2.9528 no .
C34 H35B 2.9666 no .
C34 H35C 3.4208 no .
C34 H38A 3.2747 no .
C34 H38B 3.2214 no .
C34 H38C 2.7066 no .
C35 H36C 2.5724 no .
C35 H39A 3.2453 no .
C35 H39B 3.1933 no .
C36 H35C 2.5227 no .
C36 H37A 3.1879 no .
C36 H37B 3.2630 no .
C37 H36A 3.1922 no .
C37 H36B 3.2485 no .
C37 H38A 3.1161 no .
C37 H38B 3.0816 no .
C38 H37C 2.6681 no .
C38 H39C 2.8579 no .
C39 H35A 3.2640 no .
C39 H35B 3.2632 no .
C39 H38C 2.8604 no .
C40 H39B 3.4134 no .
C40 H42A 3.3719 no .
C41 H42A 3.1126 no .
C41 H42B 3.1174 no .
C41 H48 3.5679 no .
C42 H40A 3.3523 no .
C42 H41B 2.9791 no .
C42 H44A 3.3786 no .
C42 H44B 2.6954 no .
C42 H48 2.8904 no .
C43 H48 3.4710 no .
C43 H54 3.3049 no .
C44 H42A 2.6787 no .
C44 H42B 3.3708 no .
C44 H45A 2.8772 no .
C44 H46B 3.2873 no .
C44 H54 2.7598 no .
C45 H44A 3.0595 no .
C45 H44B 3.0004 no .
C46 H36B 3.1117 no .
C46 H37A 3.5127 no .
C46 H44B 3.2817 no .
C47 H41A 2.9065 no .
C47 H41B 3.1885 no .
C47 H42B 3.0415 no .
C47 H43B 2.9785 no .
C47 H49 3.2339 no .
C47 H51 3.2457 no .
C48 H41B 3.5163 no .
C48 H42B 2.9361 no .
C48 H43B 3.1418 no .
C48 H50 3.2124 no .
C48 H52 3.2572 no .
C49 H51 3.2718 no .
C50 H48 3.2201 no .
C50 H52 3.2649 no .
C51 H49 3.2662 no .
C52 H41A 3.4494 no .
C52 H48 3.2511 no .
C52 H50 3.2655 no .
C52 H58 3.2032 no .
C53 H43B 3.0164 no .
C53 H44A 2.9645 no .
C53 H45A 3.2023 no .
C53 H45B 2.8978 no .
C53 H55 3.2548 no .
C53 H57 3.2787 no .
C54 H43B 3.1081 no .
C54 H44A 2.8307 no .
C54 H45A 3.5678 no .
C54 H56 3.2256 no .
C54 H58 3.2535 no .
C55 H57 3.2515 no .
C56 H54 3.2226 no .
C56 H58 3.2621 no .
C57 H55 3.2545 no .
C58 H45B 3.3824 no .
C58 H52 3.0848 no .
C58 H54 3.2566 no .
C58 H56 3.2564 no .
H6A H10A 2.5699 no .
H6A H10B 2.6068 no .
H6B H7A 3.5664 no .
H6B H7C 2.6260 no .
H6C H7C 2.5936 no .
H7A H8A 3.4876 no .
H7A H8C 2.6031 no .
H7B H8C 2.5785 no .
H7B H17A 2.6652 no .
H7B H17B 3.3706 no .
H7C H17A 3.5493 no .
H8A H9A 3.3109 no .
H8A H9B 2.8298 no .
H8B H9A 2.8138 no .
H8B H9B 3.1733 no .
H9A H10C 3.3649 no .
H9B H10C 3.4239 no .
H9C H10A 3.2988 no .
H9C H10B 3.4131 no .
H9C H10C 2.0500 no .
H9C H11B 3.5757 no .
H10B H11A 3.1170 no .
H10B H11B 3.5866 no .
H10C H11B 3.4092 no .
H11A H12A 2.8872 no .
H11A H12B 2.3635 no .
H11A H13A 2.7230 no .
H11B H12A 2.3660 no .
H11B H12B 2.4218 no .
H12A H23 3.1457 no .
H12B H13A 3.0441 no .
H12B H13B 2.7973 no .
H12B H19 3.5485 no .
H13A H14A 2.8392 no .
H13A H14B 2.3869 no .
H13A H15A 3.5517 no .
H13A H15B 2.4763 no .
H13B H14A 2.3871 no .
H13B H14B 2.2602 no .
H13B H15B 3.5738 no .
H13B H19 2.2631 no .
H14A H15A 2.4431 no .
H14A H15B 2.8792 no .
H14A H19 2.7449 no .
H14A H25 3.4951 no .
H14B H15A 2.3043 no .
H14B H15B 2.4416 no .
H14B H19 3.5643 no .
H15A H16A 2.7059 no .
H15A H17B 3.5423 no .
H15A H25 2.3244 no .
H15B H16A 2.9930 no .
H15B H17B 2.5954 no .
H16A H17A 2.4027 no .
H16A H17B 2.3602 no .
H16A H25 2.8164 no .
H16B H17A 2.3656 no .
H16B H17B 2.8792 no .
H16B H25 3.4358 no .
H19 H20 2.3165 no .
H20 H21 2.3634 no .
H21 H22 2.3257 no .
H22 H23 2.3259 no .
H23 H29 2.6113 no .
H25 H26 2.3383 no .
H26 H27 2.3273 no .
H27 H28 2.3507 no .
H28 H29 2.3794 no .
H35A H36C 3.2072 no .
H35A H39A 3.3780 no .
H35A H39B 2.9074 no .
H35B H36C 3.2016 no .
H35B H39A 2.9584 no .
H35B H39B 3.3027 no .
H35C H36A 3.1540 no .
H35C H36B 3.1782 no .
H35C H36C 1.8210 no .
H36A H37A 3.2253 no .
H36A H37B 2.9212 no .
H36B H37A 2.9026 no .
H36B H37B 3.4125 no .
H36B H46A 2.7896 no .
H36B H46B 2.7764 no .
H37A H46A 3.1317 no .
H37B H38B 3.4648 no .
H37C H38A 2.5013 no .
H37C H38B 2.5075 no .
H38A H39C 3.5332 no .
H38B H39C 3.4698 no .
H38C H39A 3.4682 no .
H38C H39B 3.5384 no .
H38C H39C 2.2094 no .
H39B H40A 3.1771 no .
H39B H40B 3.0593 no .
H40A H41A 2.8695 no .
H40A H41B 2.3391 no .
H40A H42A 2.8305 no .
H40B H41A 2.3336 no .
H40B H41B 2.4076 no .
H41A H52 3.4686 no .
H41B H42A 3.1102 no .
H41B H42B 2.8073 no .
H41B H48 3.2379 no .
H42A H43A 2.4317 no .
H42A H43B 2.8530 no .
H42A H44A 3.5406 no .
H42A H44B 2.4423 no .
H42B H43A 2.2645 no .
H42B H43B 2.4292 no .
H42B H44B 3.5299 no .
H42B H48 2.3173 no .
H43A H44A 2.2650 no .
H43A H44B 2.3972 no .
H43B H44A 2.3950 no .
H43B H44B 2.8437 no .
H43B H48 3.0785 no .
H43B H54 2.9039 no .
H44A H45A 2.7292 no .
H44A H54 2.1684 no .
H44B H45A 2.9398 no .
H44B H46B 2.7263 no .
H45A H46A 2.4170 no .
H45A H46B 2.3550 no .
H45A H54 3.3591 no .
H45B H46A 2.3559 no .
H45B H46B 2.8812 no .
H45B H58 3.4066 no .
H48 H49 2.2739 no .
H49 H50 2.3193 no .
H50 H51 2.3688 no .
H51 H52 2.3552 no .
H52 H58 2.5767 no .
H54 H55 2.3384 no .
H55 H56 2.2810 no .
H56 H57 2.3555 no .
H57 H58 2.3530 no .
Cl1 H22 2.9644 no 1_545
Cl1 H23 3.2024 no 1_545
Cl1 H28 3.5692 no 1_545
Cl1 H29 3.4946 no 1_545
Cl2 H51 3.1229 no 1_565
Cl2 H52 3.2985 no 1_565
Cl2 H57 2.9311 no 1_565
Cl2 H58 3.1714 no 1_565
Cl3 H6C 2.8975 no 4_555
Cl3 H7C 3.2514 no 4_555
Cl3 H16B 3.2691 no 4_565
Cl3 H17B 3.4914 no 4_555
Cl3 H29 3.5663 no 4_565
Cl3 H41B 3.1424 no 3_465
Cl3 H50 3.4118 no 3_455
Cl4 H16A 2.9370 no 4_555
Cl4 H17A 3.4786 no 4_555
Cl4 H17B 3.2058 no 4_555
Cl4 H27 3.5455 no 4_565
Cl4 H28 3.4767 no 4_565
Cl4 H38B 3.0172 no 1_545
Cl4 H49 3.3464 no 3_455
Cl4 H50 3.3483 no 3_455
S1 H45B 3.1082 no .
S2 H41A 3.0411 no 2_554
S2 H41B 3.5229 no 2_554
S3 H8C 3.4169 no 2_555
S4 H12A 3.0721 no .
P3 H12B 3.2414 no .
P3 H36A 3.5002 no 1_545
P3 H37C 3.5218 no .
P3 H48 3.4433 no 3_465
P3 H59A 2.9698 no .
P6 H10A 3.4980 no 2_565
P6 H15A 3.5620 no 4_565
P6 H27 3.4223 no 4_575
P6 H39C 3.2830 no .
P6 H45A 3.4228 no 2_555
F1 H12A 3.5231 no .
F1 H12B 2.4995 no .
F1 H35B 3.1858 no 1_545
F1 H35C 3.2240 no 1_545
F1 H36A 3.2096 no 1_545
F1 H36C 3.2555 no 1_545
F1 H37A 3.4530 no .
F1 H37C 2.6901 no .
F1 H38A 3.0390 no .
F2 H12B 2.5433 no .
F2 H13A 3.4196 no .
F2 H13B 2.8559 no .
F2 H21 2.6761 no 1_545
F2 H22 3.1168 no 1_545
F2 H36A 2.3586 no 1_545
F2 H36C 3.4586 no 1_545
F3 H12B 2.9158 no .
F3 H13B 2.9469 no .
F3 H19 2.6542 no .
F3 H37C 2.9004 no .
F3 H42B 3.3367 no 3_465
F3 H43A 3.2658 no 3_465
F3 H43B 3.2466 no 3_465
F3 H48 2.7731 no 3_465
F3 H49 3.3188 no 3_465
F4 H16B 3.5201 no 4_565
F4 H37C 3.2361 no .
F4 H38A 3.1419 no .
F4 H38B 3.1210 no .
F4 H48 2.7178 no 3_465
F4 H49 3.2341 no 3_465
F4 H59A 2.5475 no .
F4 H59B 3.2751 no .
F5 H35B 3.4952 no 1_545
F5 H36A 3.2055 no 1_545
F5 H50 3.5027 no 3_455
F5 H59A 2.3305 no .
F5 H59B 3.4668 no .
F6 H21 3.4040 no 1_545
F6 H42A 3.5777 no 3_465
F6 H42B 2.2987 no 3_465
F6 H43A 3.0316 no 3_465
F6 H48 2.9604 no 3_465
F6 H50 2.6173 no 3_455
F6 H59A 2.3687 no .
F7 H6A 3.3564 no 2_565
F7 H6B 3.5470 no 2_565
F7 H8B 3.1218 no 2_555
F7 H9A 2.8449 no 2_555
F7 H10A 2.5226 no 2_565
F7 H45A 2.4454 no 2_555
F7 H45B 3.4676 no 2_555
F8 H8A 3.0830 no 2_555
F8 H8B 2.7116 no 2_555
F8 H38C 2.9341 no .
F8 H39B 3.5237 no .
F8 H39C 2.5354 no .
F8 H40B 3.3555 no .
F9 H10A 3.0657 no 2_565
F9 H27 2.7044 no 4_575
F9 H39A 3.3130 no .
F9 H39B 3.3611 no .
F9 H39C 2.6970 no .
F10 H10A 3.3627 no 2_565
F10 H14B 3.0171 no 4_565
F10 H15A 3.4715 no 4_565
F10 H27 3.3558 no 4_575
F10 H44A 2.6763 no 2_555
F10 H44B 3.5821 no 2_555
F10 H45A 2.8668 no 2_555
F10 H54 3.3437 no 2_555
F10 H56 2.7449 no 2_565
F11 H8A 3.5426 no 2_555
F11 H8B 3.5348 no 2_555
F11 H9A 2.9984 no 2_555
F11 H9B 2.8111 no 2_555
F11 H15A 3.3008 no 4_565
F11 H25 2.8724 no 4_565
F11 H26 3.1718 no 4_565
F11 H45A 3.3519 no 2_555
F11 H54 2.9561 no 2_555
F12 H14B 3.5284 no 4_565
F12 H15A 2.3698 no 4_565
F12 H25 2.9451 no 4_565
F12 H27 2.4694 no 4_575
F12 H38C 3.0380 no .
F12 H39C 2.7830 no .
C2 H39B 3.2605 no 2_544
C3 H39B 3.5928 no 2_544
C6 H40B 3.1554 no 2_544
C7 H39B 3.1494 no 2_544
C7 H40A 3.1280 no 2_544
C7 H40B 3.4756 no 2_544
C7 H52 3.5667 no 2_554
C8 H26 3.5308 no 3_565
C8 H41A 3.3030 no 2_554
C9 H26 3.5787 no 3_565
C9 H45B 3.3301 no .
C10 H36B 3.5288 no 1_545
C10 H45A 3.5776 no 1_545
C10 H46A 3.0983 no 1_545
C10 H46B 3.2996 no 1_545
C11 H36A 3.3771 no 1_545
C11 H36C 3.2476 no 1_545
C11 H45B 3.2161 no .
C12 H37A 3.1088 no .
C12 H46A 3.5372 no .
C13 H22 3.1334 no 1_545
C14 H54 3.2397 no 3_465
C15 H28 3.1073 no 1_545
C18 H37A 3.2877 no .
C18 H37B 3.3875 no .
C19 H37B 3.1723 no .
C19 H43B 3.4829 no 3_465
C19 H55 3.4057 no 3_465
C20 H37B 2.9134 no .
C20 H55 3.3718 no 3_465
C21 H13A 3.4895 no 1_565
C21 H37B 2.8565 no .
C22 H13A 3.0087 no 1_565
C22 H36A 3.1810 no .
C22 H37A 3.5654 no .
C22 H37B 3.0612 no .
C23 H37A 3.2564 no .
C23 H37B 3.3192 no .
C24 H55 3.3407 no 3_465
C24 H59B 2.8325 no 4_564
C25 H55 3.3398 no 3_465
C25 H59B 2.8662 no 4_564
C26 H8A 3.5563 no 3_465
C26 H9B 3.1912 no 3_465
C26 H39A 3.4068 no 4_574
C26 H55 3.0340 no 3_465
C26 H59B 2.9027 no 4_564
C27 H39A 3.4813 no 4_574
C27 H55 2.8794 no 3_465
C27 H59B 2.9151 no 4_564
C28 H15B 3.2971 no 1_565
C28 H55 2.9226 no 3_465
C28 H59B 2.8606 no 4_564
C29 H55 3.1821 no 3_465
C29 H59B 2.8607 no 4_564
C35 H7A 3.5862 no 2_565
C36 H11A 3.2992 no 1_565
C36 H11B 3.1937 no 1_565
C37 H12A 3.2561 no .
C37 H49 3.3536 no 3_465
C39 H7A 3.3447 no 2_565
C40 H6B 3.0616 no 2_565
C40 H7A 3.5058 no 2_565
C40 H7C 3.1655 no 2_565
C40 H8C 3.5969 no 2_555
C41 H6B 3.5119 no 2_565
C41 H8C 3.4084 no 2_555
C42 H51 3.0400 no 1_565
C43 H19 3.4341 no 3_565
C44 H57 3.1115 no 1_565
C45 H9A 3.2959 no .
C45 H10A 3.3427 no 1_565
C45 H11B 3.5206 no .
C46 H10A 3.1385 no 1_565
C46 H10B 3.4757 no 1_565
C46 H12A 3.2139 no .
C47 H7B 3.5645 no 2_555
C47 H17A 3.3620 no 2_555
C48 H16B 3.5622 no 2_555
C48 H17A 2.9974 no 2_555
C48 H20 3.3860 no 3_565
C49 H17A 2.9859 no 2_555
C49 H20 3.0032 no 3_565
C50 H17A 3.2874 no 2_555
C50 H20 2.9313 no 3_565
C51 H7B 3.2776 no 2_555
C51 H7C 3.4804 no 2_555
C51 H20 3.2617 no 3_565
C51 H42A 3.1177 no 1_545
C52 H7A 3.5560 no 2_555
C52 H7B 3.0740 no 2_555
C52 H20 3.5845 no 3_565
C53 H9C 3.1925 no .
C54 H9B 3.2797 no .
C54 H9C 3.2654 no .
C54 H14A 3.2449 no 3_565
C54 H19 3.4573 no 3_565
C54 H20 3.4942 no 3_565
C55 H9B 3.0590 no .
C55 H9C 3.2012 no .
C55 H14A 3.4985 no 3_565
C55 H20 3.2731 no 3_565
C56 H9B 3.3750 no .
C56 H9C 3.0331 no .
C56 H20 3.4129 no 3_565
C56 H44B 3.5284 no 1_545
C57 H9C 2.9540 no .
C57 H10C 3.1966 no .
C57 H44B 2.9917 no 1_545
C58 H9C 3.0601 no .
C59 H16B 3.5604 no 4_565
C59 H50 3.2292 no 3_455
H6A F7 3.3564 no 2_544
H6A H23 3.4140 no 1_545
H6B F7 3.5470 no 2_544
H6B C40 3.0616 no 2_544
H6B C41 3.5119 no 2_544
H6B H8B 3.5885 no 1_545
H6B H40A 3.3181 no 2_544
H6B H40B 2.2126 no 2_544
H6B H41A 3.5745 no 2_544
H6B H41B 3.2242 no 2_544
H6C Cl3 2.8975 no 4_554
H6C H29 3.5090 no 1_545
H6C H40B 3.5251 no 2_544
H7A C35 3.5862 no 2_544
H7A C39 3.3447 no 2_544
H7A C40 3.5058 no 2_544
H7A C52 3.5560 no 2_554
H7A H35A 2.7396 no 2_544
H7A H39B 2.4117 no 2_544
H7A H40A 2.7903 no 2_544
H7A H40B 3.3202 no 2_544
H7A H51 3.5412 no 2_554
H7A H52 3.2141 no 2_554
H7B C47 3.5645 no 2_554
H7B C51 3.2776 no 2_554
H7B C52 3.0740 no 2_554
H7B H41A 2.9930 no 2_554
H7B H51 3.4386 no 2_554
H7B H52 3.1292 no 2_554
H7C Cl3 3.2514 no 4_554
H7C C40 3.1655 no 2_544
H7C C51 3.4804 no 2_554
H7C H39B 3.5005 no 2_544
H7C H40A 2.5862 no 2_544
H7C H40B 2.9207 no 2_544
H7C H41B 3.4105 no 2_544
H7C H51 3.2393 no 2_554
H8A F8 3.0830 no 2_554
H8A F11 3.5426 no 2_554
H8A C26 3.5563 no 3_565
H8A H26 2.6106 no 3_565
H8A H39A 3.1192 no 2_544
H8A H39B 3.5653 no 2_544
H8B F7 3.1218 no 2_554
H8B F8 2.7116 no 2_554
H8B F11 3.5348 no 2_554
H8B H6B 3.5885 no 1_565
H8B H40B 3.2190 no 2_554
H8B H41A 3.2155 no 2_554
H8C S3 3.4169 no 2_554
H8C C40 3.5969 no 2_554
H8C C41 3.4084 no 2_554
H8C H35A 3.4951 no 2_544
H8C H35B 3.5521 no 2_544
H8C H40B 3.4257 no 2_554
H8C H41A 2.5611 no 2_554
H9A F7 2.8449 no 2_554
H9A F11 2.9984 no 2_554
H9A C45 3.2959 no .
H9A H45A 3.0559 no .
H9A H45B 2.6630 no .
H9B F11 2.8111 no 2_554
H9B C26 3.1912 no 3_565
H9B C54 3.2797 no .
H9B C55 3.0590 no .
H9B C56 3.3750 no .
H9B H26 2.6563 no 3_565
H9B H27 3.5919 no 3_565
H9B H54 3.5655 no .
H9B H55 3.2346 no .
H9C C53 3.1925 no .
H9C C54 3.2654 no .
H9C C55 3.2012 no .
H9C C56 3.0331 no .
H9C C57 2.9540 no .
H9C C58 3.0601 no .
H9C H45B 3.1195 no .
H9C H56 3.5135 no .
H9C H57 3.3882 no .
H9C H58 3.5770 no .
H10A P6 3.4980 no 2_544
H10A F7 2.5226 no 2_544
H10A F9 3.0657 no 2_544
H10A F10 3.3627 no 2_544
H10A C45 3.3427 no 1_545
H10A C46 3.1385 no 1_545
H10A H45A 2.7072 no 1_545
H10A H46A 2.7052 no 1_545
H10A H46B 2.9855 no 1_545
H10B C46 3.4757 no 1_545
H10B H23 3.2828 no 1_545
H10B H36B 2.9163 no 1_545
H10B H46A 2.7806 no 1_545
H10B H46B 3.2966 no 1_545
H10C C57 3.1966 no .
H10C H36B 3.3084 no 1_545
H10C H46A 3.3347 no 1_545
H10C H46B 3.0686 no 1_545
H10C H57 3.0210 no .
H11A C36 3.2992 no 1_545
H11A H22 2.8738 no 1_545
H11A H36A 2.8859 no 1_545
H11A H36B 3.3217 no 1_545
H11A H36C 3.1502 no 1_545
H11B C36 3.1937 no 1_545
H11B C45 3.5206 no .
H11B H36A 3.1626 no 1_545
H11B H36B 3.3464 no 1_545
H11B H36C 2.5894 no 1_545
H11B H45B 2.6305 no .
H12A S4 3.0721 no .
H12A F1 3.5231 no .
H12A C37 3.2561 no .
H12A C46 3.2139 no .
H12A H37A 2.3596 no .
H12A H37C 3.4250 no .
H12A H45B 3.4066 no .
H12A H46A 2.6413 no .
H12B P3 3.2414 no .
H12B F1 2.4995 no .
H12B F2 2.5433 no .
H12B F3 2.9158 no .
H12B H36A 3.1132 no 1_545
H12B H36C 3.3305 no 1_545
H12B H37A 3.0848 no .
H12B H37C 3.4247 no .
H13A F2 3.4196 no .
H13A C21 3.4895 no 1_545
H13A C22 3.0087 no 1_545
H13A H21 3.2106 no 1_545
H13A H22 2.2437 no 1_545
H13B F2 2.8559 no .
H13B F3 2.9469 no .
H13B H21 3.0988 no 1_545
H13B H22 3.2164 no 1_545
H13B H43A 2.9494 no 3_465
H13B H43B 3.4168 no 3_465
H14A C54 3.2449 no 3_465
H14A C55 3.4985 no 3_465
H14A H44A 3.4582 no 3_465
H14A H54 2.5236 no 3_465
H14A H55 3.0362 no 3_465
H14B F10 3.0171 no 4_564
H14B F12 3.5284 no 4_564
H14B H28 3.3754 no 1_545
H14B H43A 3.3746 no 3_465
H14B H44A 2.8863 no 3_465
H14B H54 3.0542 no 3_465
H14B H56 3.4496 no 3_455
H15A P6 3.5620 no 4_564
H15A F10 3.4715 no 4_564
H15A F11 3.3008 no 4_564
H15A F12 2.3698 no 4_564
H15A H28 3.0613 no 1_545
H15B C28 3.2971 no 1_545
H15B H28 2.3717 no 1_545
H16A Cl4 2.9370 no 4_554
H16A H38B 3.1093 no 4_564
H16A H49 3.4589 no 2_554
H16B Cl3 3.2691 no 4_564
H16B F4 3.5201 no 4_564
H16B C48 3.5622 no 2_554
H16B C59 3.5604 no 4_564
H16B H41B 3.4671 no 2_554
H16B H48 3.1962 no 2_554
H16B H59B 3.1411 no 4_564
H17A Cl4 3.4786 no 4_554
H17A C47 3.3620 no 2_554
H17A C48 2.9974 no 2_554
H17A C49 2.9859 no 2_554
H17A C50 3.2874 no 2_554
H17A H41A 3.4265 no 2_554
H17A H48 3.3132 no 2_554
H17A H49 3.3264 no 2_554
H17B Cl3 3.4914 no 4_554
H17B Cl4 3.2058 no 4_554
H19 F3 2.6542 no .
H19 C43 3.4341 no 3_465
H19 C54 3.4573 no 3_465
H19 H43A 3.3345 no 3_465
H19 H43B 2.6525 no 3_465
H19 H54 3.2411 no 3_465
H20 C48 3.3860 no 3_465
H20 C49 3.0032 no 3_465
H20 C50 2.9313 no 3_465
H20 C51 3.2617 no 3_465
H20 C52 3.5845 no 3_465
H20 C54 3.4942 no 3_465
H20 C55 3.2731 no 3_465
H20 C56 3.4129 no 3_465
H20 H37B 3.3446 no .
H20 H43B 3.4192 no 3_465
H20 H49 3.3267 no 3_465
H20 H50 3.2345 no 3_465
H20 H55 3.5404 no 3_465
H21 F2 2.6761 no 1_565
H21 F6 3.4040 no 1_565
H21 H13A 3.2106 no 1_565
H21 H13B 3.0988 no 1_565
H21 H37B 3.2625 no .
H21 H43A 3.0072 no 3_475
H21 H50 3.5736 no 3_465
H22 Cl1 2.9644 no 1_565
H22 F2 3.1168 no 1_565
H22 C13 3.1334 no 1_565
H22 H11A 2.8738 no 1_565
H22 H13A 2.2437 no 1_565
H22 H13B 3.2164 no 1_565
H22 H36A 2.8017 no .
H22 H36B 3.5939 no .
H22 H37B 3.5518 no .
H23 Cl1 3.2024 no 1_565
H23 H6A 3.4140 no 1_565
H23 H10B 3.2828 no 1_565
H23 H37A 3.5511 no .
H25 F11 2.8724 no 4_564
H25 F12 2.9451 no 4_564
H25 H38C 3.3718 no 4_564
H25 H59B 3.4026 no 4_564
H26 F11 3.1718 no 4_564
H26 C8 3.5308 no 3_465
H26 C9 3.5787 no 3_465
H26 H8A 2.6106 no 3_465
H26 H9B 2.6563 no 3_465
H26 H39A 2.8854 no 4_574
H26 H55 3.4870 no 3_465
H26 H59B 3.4993 no 4_564
H27 Cl4 3.5455 no 4_564
H27 P6 3.4223 no 4_574
H27 F9 2.7044 no 4_574
H27 F10 3.3558 no 4_574
H27 F12 2.4694 no 4_574
H27 H9B 3.5919 no 3_465
H27 H39A 3.0490 no 4_574
H27 H39C 3.2418 no 4_574
H27 H55 3.3033 no 3_465
H27 H56 3.4268 no 3_465
H27 H59B 3.4813 no 4_564
H28 Cl1 3.5692 no 1_565
H28 Cl4 3.4767 no 4_564
H28 C15 3.1073 no 1_565
H28 H14B 3.3754 no 1_565
H28 H15A 3.0613 no 1_565
H28 H15B 2.3717 no 1_565
H28 H55 3.3593 no 3_465
H28 H59B 3.4077 no 4_564
H29 Cl1 3.4946 no 1_565
H29 Cl3 3.5663 no 4_564
H29 H6C 3.5090 no 1_565
H29 H59B 3.4223 no 4_564
H35A H7A 2.7396 no 2_565
H35A H8C 3.4951 no 2_565
H35A H52 2.9342 no 1_565
H35A H58 3.4876 no 1_565
H35B F1 3.1858 no 1_565
H35B F5 3.4952 no 1_565
H35B H8C 3.5521 no 2_565
H35B H38A 3.4983 no 1_565
H35C F1 3.2240 no 1_565
H35C H58 3.2282 no 1_565
H36A P3 3.5002 no 1_565
H36A F1 3.2096 no 1_565
H36A F2 2.3586 no 1_565
H36A F5 3.2055 no 1_565
H36A C11 3.3771 no 1_565
H36A C22 3.1810 no .
H36A H11A 2.8859 no 1_565
H36A H11B 3.1626 no 1_565
H36A H12B 3.1132 no 1_565
H36A H22 2.8017 no .
H36B C10 3.5288 no 1_565
H36B H10B 2.9163 no 1_565
H36B H10C 3.3084 no 1_565
H36B H11A 3.3217 no 1_565
H36B H11B 3.3464 no 1_565
H36B H22 3.5939 no .
H36C F1 3.2555 no 1_565
H36C F2 3.4586 no 1_565
H36C C11 3.2476 no 1_565
H36C H11A 3.1502 no 1_565
H36C H11B 2.5894 no 1_565
H36C H12B 3.3305 no 1_565
H36C H58 3.5902 no 1_565
H37A F1 3.4530 no .
H37A C12 3.1088 no .
H37A C18 3.2877 no .
H37A C22 3.5654 no .
H37A C23 3.2564 no .
H37A H12A 2.3596 no .
H37A H12B 3.0848 no .
H37A H23 3.5511 no .
H37B C18 3.3875 no .
H37B C19 3.1723 no .
H37B C20 2.9134 no .
H37B C21 2.8565 no .
H37B C22 3.0612 no .
H37B C23 3.3192 no .
H37B H20 3.3446 no .
H37B H21 3.2625 no .
H37B H22 3.5518 no .
H37B H49 3.0109 no 3_465
H37C P3 3.5218 no .
H37C F1 2.6901 no .
H37C F3 2.9004 no .
H37C F4 3.2361 no .
H37C H12A 3.4250 no .
H37C H12B 3.4247 no .
H37C H49 2.8740 no 3_465
H38A F1 3.0390 no .
H38A F4 3.1419 no .
H38A H35B 3.4983 no 1_545
H38B Cl4 3.0172 no 1_565
H38B F4 3.1210 no .
H38B H16A 3.1093 no 4_565
H38B H49 2.7135 no 3_465
H38C F8 2.9341 no .
H38C F12 3.0380 no .
H38C H25 3.3718 no 4_565
H39A F9 3.3130 no .
H39A C26 3.4068 no 4_575
H39A C27 3.4813 no 4_575
H39A H8A 3.1192 no 2_565
H39A H26 2.8854 no 4_575
H39A H27 3.0490 no 4_575
H39B F8 3.5237 no .
H39B F9 3.3611 no .
H39B C2 3.2605 no 2_565
H39B C3 3.5928 no 2_565
H39B C7 3.1494 no 2_565
H39B H7A 2.4117 no 2_565
H39B H7C 3.5005 no 2_565
H39B H8A 3.5653 no 2_565
H39C P6 3.2830 no .
H39C F8 2.5354 no .
H39C F9 2.6970 no .
H39C F12 2.7830 no .
H39C H27 3.2418 no 4_575
H40A C7 3.1280 no 2_565
H40A H6B 3.3181 no 2_565
H40A H7A 2.7903 no 2_565
H40A H7C 2.5862 no 2_565
H40A H51 3.2385 no 1_565
H40B F8 3.3555 no .
H40B C6 3.1554 no 2_565
H40B C7 3.4756 no 2_565
H40B H6B 2.2126 no 2_565
H40B H6C 3.5251 no 2_565
H40B H7A 3.3202 no 2_565
H40B H7C 2.9207 no 2_565
H40B H8B 3.2190 no 2_555
H40B H8C 3.4257 no 2_555
H41A S2 3.0411 no 2_555
H41A C8 3.3030 no 2_555
H41A H6B 3.5745 no 2_565
H41A H7B 2.9930 no 2_555
H41A H8B 3.2155 no 2_555
H41A H8C 2.5611 no 2_555
H41A H17A 3.4265 no 2_555
H41B Cl3 3.1424 no 3_565
H41B S2 3.5229 no 2_555
H41B H6B 3.2242 no 2_565
H41B H7C 3.4105 no 2_565
H41B H16B 3.4671 no 2_555
H42A F6 3.5777 no 3_565
H42A C51 3.1177 no 1_565
H42A H51 2.2162 no 1_565
H42B F3 3.3367 no 3_565
H42B F6 2.2987 no 3_565
H42B H50 3.3477 no 1_565
H42B H51 3.0280 no 1_565
H43A F3 3.2658 no 3_565
H43A F6 3.0316 no 3_565
H43A H13B 2.9494 no 3_565
H43A H14B 3.3746 no 3_565
H43A H19 3.3345 no 3_565
H43A H21 3.0072 no 3_575
H43B F3 3.2466 no 3_565
H43B C19 3.4829 no 3_565
H43B H13B 3.4168 no 3_565
H43B H19 2.6525 no 3_565
H43B H20 3.4192 no 3_565
H44A F10 2.6763 no 2_554
H44A H14A 3.4582 no 3_565
H44A H14B 2.8863 no 3_565
H44A H56 3.2411 no 1_565
H44A H57 3.2772 no 1_565
H44B F10 3.5821 no 2_554
H44B C56 3.5284 no 1_565
H44B C57 2.9917 no 1_565
H44B H56 3.2410 no 1_565
H44B H57 2.1837 no 1_565
H45A P6 3.4228 no 2_554
H45A F7 2.4454 no 2_554
H45A F10 2.8668 no 2_554
H45A F11 3.3519 no 2_554
H45A C10 3.5776 no 1_565
H45A H9A 3.0559 no .
H45A H10A 2.7072 no 1_565
H45B S1 3.1082 no .
H45B F7 3.4676 no 2_554
H45B C9 3.3301 no .
H45B C11 3.2161 no .
H45B H9A 2.6630 no .
H45B H9C 3.1195 no .
H45B H11B 2.6305 no .
H45B H12A 3.4066 no .
H46A C10 3.0983 no 1_565
H46A C12 3.5372 no .
H46A H10A 2.7052 no 1_565
H46A H10B 2.7806 no 1_565
H46A H10C 3.3347 no 1_565
H46A H12A 2.6413 no .
H46B C10 3.2996 no 1_565
H46B H10A 2.9855 no 1_565
H46B H10B 3.2966 no 1_565
H46B H10C 3.0686 no 1_565
H46B H57 2.8775 no 1_565
H48 P3 3.4433 no 3_565
H48 F3 2.7731 no 3_565
H48 F4 2.7178 no 3_565
H48 F6 2.9604 no 3_565
H48 H16B 3.1962 no 2_555
H48 H17A 3.3132 no 2_555
H49 Cl4 3.3464 no 3_555
H49 F3 3.3188 no 3_565
H49 F4 3.2341 no 3_565
H49 C37 3.3536 no 3_565
H49 H16A 3.4589 no 2_555
H49 H17A 3.3264 no 2_555
H49 H20 3.3267 no 3_565
H49 H37B 3.0109 no 3_565
H49 H37C 2.8740 no 3_565
H49 H38B 2.7135 no 3_565
H50 Cl3 3.4118 no 3_555
H50 Cl4 3.3483 no 3_555
H50 F5 3.5027 no 3_555
H50 F6 2.6173 no 3_555
H50 C59 3.2292 no 3_555
H50 H20 3.2345 no 3_565
H50 H21 3.5736 no 3_565
H50 H42B 3.3477 no 1_545
H50 H59A 2.7902 no 3_555
H51 Cl2 3.1229 no 1_545
H51 C42 3.0400 no 1_545
H51 H7A 3.5412 no 2_555
H51 H7B 3.4386 no 2_555
H51 H7C 3.2393 no 2_555
H51 H40A 3.2385 no 1_545
H51 H42A 2.2162 no 1_545
H51 H42B 3.0280 no 1_545
H52 Cl2 3.2985 no 1_545
H52 C7 3.5667 no 2_555
H52 H7A 3.2141 no 2_555
H52 H7B 3.1292 no 2_555
H52 H35A 2.9342 no 1_545
H54 F10 3.3437 no 2_554
H54 F11 2.9561 no 2_554
H54 C14 3.2397 no 3_565
H54 H9B 3.5655 no .
H54 H14A 2.5236 no 3_565
H54 H14B 3.0542 no 3_565
H54 H19 3.2411 no 3_565
H55 C19 3.4057 no 3_565
H55 C20 3.3718 no 3_565
H55 C24 3.3407 no 3_565
H55 C25 3.3398 no 3_565
H55 C26 3.0340 no 3_565
H55 C27 2.8794 no 3_565
H55 C28 2.9226 no 3_565
H55 C29 3.1821 no 3_565
H55 H9B 3.2346 no .
H55 H14A 3.0362 no 3_565
H55 H20 3.5404 no 3_565
H55 H26 3.4870 no 3_565
H55 H27 3.3033 no 3_565
H55 H28 3.3593 no 3_565
H56 F10 2.7449 no 2_544
H56 H9C 3.5135 no .
H56 H14B 3.4496 no 3_555
H56 H27 3.4268 no 3_565
H56 H44A 3.2411 no 1_545
H56 H44B 3.2410 no 1_545
H57 Cl2 2.9311 no 1_545
H57 C44 3.1115 no 1_545
H57 H9C 3.3882 no .
H57 H10C 3.0210 no .
H57 H44A 3.2772 no 1_545
H57 H44B 2.1837 no 1_545
H57 H46B 2.8775 no 1_545
H58 Cl2 3.1714 no 1_545
H58 H9C 3.5770 no .
H58 H35A 3.4876 no 1_545
H58 H35C 3.2282 no 1_545
H58 H36C 3.5902 no 1_545
H59A P3 2.9698 no .
H59A F4 2.5475 no .
H59A F5 2.3305 no .
H59A F6 2.3687 no .
H59A H50 2.7902 no 3_455
H59B F4 3.2751 no .
H59B F5 3.4668 no .
H59B C24 2.8325 no 4_565
H59B C25 2.8662 no 4_565
H59B C26 2.9027 no 4_565
H59B C27 2.9151 no 4_565
H59B C28 2.8606 no 4_565
H59B C29 2.8607 no 4_565
H59B H16B 3.1411 no 4_565
H59B H25 3.4026 no 4_565
H59B H26 3.4993 no 4_565
H59B H27 3.4813 no 4_565
H59B H28 3.4077 no 4_565
H59B H29 3.4223 no 4_565

loop_
_geom_torsion_atom_site_label_1
_geom_torsion_atom_site_label_2
_geom_torsion_atom_site_label_3
_geom_torsion_atom_site_label_4
_geom_torsion
_geom_torsion_publ_flag
S1 Pt1 S2 Rh1 34.05(15) no
S1 Pt1 S2 C17 142.8(2) no
S2 Pt1 S1 Rh1 -34.29(15) no
S2 Pt1 S1 C11 -142.9(2) no
S1 Pt1 P1 C12 0.1(3) no
S1 Pt1 P1 C13 -114.2(3) no
S1 Pt1 P1 C18 120.0(3) no
P1 Pt1 S1 Rh1 132.14(16) no
P1 Pt1 S1 C11 23.5(2) no
S2 Pt1 P2 C15 113.3(3) no
S2 Pt1 P2 C16 -0.8(3) no
S2 Pt1 P2 C24 -124.7(3) no
P2 Pt1 S2 Rh1 -132.11(16) no
P2 Pt1 S2 C17 -23.3(2) no
P1 Pt1 P2 C15 -51.9(3) no
P1 Pt1 P2 C16 -166.0(3) no
P1 Pt1 P2 C24 70.1(3) no
P2 Pt1 P1 C12 165.0(2) no
P2 Pt1 P1 C13 50.6(3) no
P2 Pt1 P1 C18 -75.1(3) no
S3 Pt2 S4 Rh2 34.80(15) no
S3 Pt2 S4 C46 143.1(3) no
S4 Pt2 S3 Rh2 -34.48(15) no
S4 Pt2 S3 C40 -143.4(2) no
S3 Pt2 P4 C41 0.3(2) no
S3 Pt2 P4 C42 -115.0(3) no
S3 Pt2 P4 C47 120.9(3) no
P4 Pt2 S3 Rh2 131.66(15) no
P4 Pt2 S3 C40 22.7(2) no
S4 Pt2 P5 C44 114.8(3) no
S4 Pt2 P5 C45 0.8(3) no
S4 Pt2 P5 C53 -120.3(3) no
P5 Pt2 S4 Rh2 -132.59(16) no
P5 Pt2 S4 C46 -24.3(2) no
P4 Pt2 P5 C44 -50.4(3) no
P4 Pt2 P5 C45 -164.5(2) no
P4 Pt2 P5 C53 74.5(3) no
P5 Pt2 P4 C41 166.5(2) no
P5 Pt2 P4 C42 51.2(3) no
P5 Pt2 P4 C47 -72.9(3) no
Cl1 Rh1 S1 Pt1 -59.75(16) no
Cl1 Rh1 S1 C11 39.3(2) no
Cl1 Rh1 S2 Pt1 59.50(17) no
Cl1 Rh1 S2 C17 -38.6(3) no
Cl1 Rh1 C1 C2 137.1(7) no
Cl1 Rh1 C1 C5 -104.8(7) no
Cl1 Rh1 C1 C6 12.4(16) no
Cl1 Rh1 C2 C1 -50.1(9) no
Cl1 Rh1 C2 C3 -171.2(4) no
Cl1 Rh1 C2 C7 68.9(15) no
Cl1 Rh1 C3 C2 18.9(18) no
Cl1 Rh1 C3 C4 -96.5(13) no
Cl1 Rh1 C3 C8 140.9(11) no
Cl1 Rh1 C4 C3 141.7(5) no
Cl1 Rh1 C4 C5 19.9(13) no
Cl1 Rh1 C4 C9 -97.1(16) no
Cl1 Rh1 C5 C1 78.5(8) no
Cl1 Rh1 C5 C4 -166.6(7) no
Cl1 Rh1 C5 C10 -45.3(15) no
S1 Rh1 S2 Pt1 -32.96(14) no
S1 Rh1 S2 C17 -131.0(3) no
S2 Rh1 S1 Pt1 33.03(15) no
S2 Rh1 S1 C11 132.1(2) no
S1 Rh1 C1 C2 -126.8(8) no
S1 Rh1 C1 C5 -8.7(17) no
S1 Rh1 C1 C6 108.5(16) no
C1 Rh1 S1 Pt1 -155.1(12) no
C1 Rh1 S1 C11 -56.0(12) no
S1 Rh1 C2 C1 127.3(8) no
S1 Rh1 C2 C3 6.2(16) no
S1 Rh1 C2 C7 -113.7(13) no
C2 Rh1 S1 Pt1 122.5(11) no
C2 Rh1 S1 C11 -138.4(11) no
S1 Rh1 C3 C2 -176.7(5) no
S1 Rh1 C3 C4 67.9(9) no
S1 Rh1 C3 C8 -54.6(15) no
C3 Rh1 S1 Pt1 126.7(6) no
C3 Rh1 S1 C11 -134.2(6) no
S1 Rh1 C4 C3 -119.8(8) no
S1 Rh1 C4 C5 118.3(7) no
S1 Rh1 C4 C9 1.3(15) no
C4 Rh1 S1 Pt1 161.9(6) no
C4 Rh1 S1 C11 -99.0(6) no
S1 Rh1 C5 C1 175.3(5) no
S1 Rh1 C5 C4 -69.8(8) no
S1 Rh1 C5 C10 51.5(15) no
C5 Rh1 S1 Pt1 -161.0(6) no
C5 Rh1 S1 C11 -61.9(7) no
S2 Rh1 C1 C2 42.8(11) no
S2 Rh1 C1 C5 160.9(4) no
S2 Rh1 C1 C6 -81.9(17) no
C1 Rh1 S2 Pt1 152.3(8) no
C1 Rh1 S2 C17 54.3(8) no
S2 Rh1 C2 C1 -148.2(6) no
S2 Rh1 C2 C3 90.6(7) no
S2 Rh1 C2 C7 -29.3(14) no
C2 Rh1 S2 Pt1 177.8(6) no
C2 Rh1 S2 C17 79.7(6) no
S2 Rh1 C3 C2 -94.8(7) no
S2 Rh1 C3 C4 149.8(7) no
S2 Rh1 C3 C8 27.2(15) no
C3 Rh1 S2 Pt1 -143.0(6) no
C3 Rh1 S2 C17 118.9(6) no
S2 Rh1 C4 C3 -39.9(12) no
S2 Rh1 C4 C5 -161.7(4) no
S2 Rh1 C4 C9 81.2(16) no
C4 Rh1 S2 Pt1 -119.4(8) no
C4 Rh1 S2 C17 142.6(8) no
C1 Rh1 C2 C1 -0.0(9) no
C1 Rh1 C2 C3 -121.2(14) no
C1 Rh1 C2 C7 119(2) no
C2 Rh1 C1 C2 -0.0(8) no
C2 Rh1 C1 C5 118.1(15) no
C2 Rh1 C1 C6 -125(3) no
C1 Rh1 C3 C2 35.8(8) no
C1 Rh1 C3 C4 -79.6(10) no
C1 Rh1 C3 C8 157.9(17) no
C3 Rh1 C1 C2 -35.9(8) no
C3 Rh1 C1 C5 82.2(9) no
C3 Rh1 C1 C6 -160.6(19) no
C1 Rh1 C4 C3 82.4(10) no
C1 Rh1 C4 C5 -39.5(8) no
C1 Rh1 C4 C9 -156.5(18) no
C4 Rh1 C1 C2 -78.2(10) no
C4 Rh1 C1 C5 39.9(8) no
C4 Rh1 C1 C6 157.1(19) no
C1 Rh1 C5 C1 -0.0(9) no
C1 Rh1 C5 C4 114.9(15) no
C1 Rh1 C5 C10 -124(2) no
C5 Rh1 C1 C2 -118.1(15) no
C5 Rh1 C1 C5 -0.0(9) no
C5 Rh1 C1 C6 117(3) no
C2 Rh1 C3 C2 0.0(9) no
C2 Rh1 C3 C4 -115.4(15) no
C2 Rh1 C3 C8 122(2) no
C3 Rh1 C2 C1 121.2(14) no
C3 Rh1 C2 C3 0.0(9) no
C3 Rh1 C2 C7 -120(2) no
C2 Rh1 C4 C3 39.2(8) no
C2 Rh1 C4 C5 -82.6(9) no
C2 Rh1 C4 C9 160.4(18) no
C4 Rh1 C2 C1 82.4(9) no
C4 Rh1 C2 C3 -38.7(8) no
C4 Rh1 C2 C7 -158.6(17) no
C2 Rh1 C5 C1 -37.4(8) no
C2 Rh1 C5 C4 77.5(9) no
C2 Rh1 C5 C10 -161.1(17) no
C5 Rh1 C2 C1 38.0(8) no
C5 Rh1 C2 C3 -83.1(9) no
C5 Rh1 C2 C7 157.0(17) no
C3 Rh1 C4 C3 0.0(10) no
C3 Rh1 C4 C5 -121.8(16) no
C3 Rh1 C4 C9 121(3) no
C4 Rh1 C3 C2 115.4(16) no
C4 Rh1 C3 C4 0.0(10) no
C4 Rh1 C3 C8 -123(2) no
C3 Rh1 C5 C1 -79.9(9) no
C3 Rh1 C5 C4 35.0(8) no
C3 Rh1 C5 C10 156.3(17) no
C5 Rh1 C3 C2 79.0(10) no
C5 Rh1 C3 C4 -36.4(9) no
C5 Rh1 C3 C8 -158.9(17) no
C4 Rh1 C5 C1 -114.9(15) no
C4 Rh1 C5 C4 0.0(9) no
C4 Rh1 C5 C10 121(2) no
C5 Rh1 C4 C3 121.8(16) no
C5 Rh1 C4 C5 0.0(9) no
C5 Rh1 C4 C9 -117(2) no
Cl2 Rh2 S3 Pt2 -59.93(17) no
Cl2 Rh2 S3 C40 39.7(3) no
Cl2 Rh2 S4 Pt2 59.11(17) no
Cl2 Rh2 S4 C46 -40.0(3) no
Cl2 Rh2 C30 C31 108.0(8) no
Cl2 Rh2 C30 C34 -132.2(8) no
Cl2 Rh2 C30 C35 -3.6(17) no
Cl2 Rh2 C31 C30 -76.2(7) no
Cl2 Rh2 C31 C32 166.4(6) no
Cl2 Rh2 C31 C36 44.8(13) no
Cl2 Rh2 C32 C31 -20.2(14) no
Cl2 Rh2 C32 C33 -138.8(5) no
Cl2 Rh2 C32 C37 104.8(14) no
Cl2 Rh2 C33 C32 101.0(11) no
Cl2 Rh2 C33 C34 -15.1(16) no
Cl2 Rh2 C33 C38 -138.2(10) no
Cl2 Rh2 C34 C30 54.9(8) no
Cl2 Rh2 C34 C33 172.6(5) no
Cl2 Rh2 C34 C39 -64.3(16) no
S3 Rh2 S4 Pt2 -33.23(14) no
S3 Rh2 S4 C46 -132.3(3) no
S4 Rh2 S3 Pt2 33.24(14) no
S4 Rh2 S3 C40 132.8(2) no
S3 Rh2 C30 C31 -157.1(4) no
S3 Rh2 C30 C34 -37.3(12) no
S3 Rh2 C30 C35 91.3(18) no
C30 Rh2 S3 Pt2 -154.0(8) no
C30 Rh2 S3 C40 -54.3(8) no
S3 Rh2 C32 C31 164.2(4) no
S3 Rh2 C32 C33 45.6(11) no
S3 Rh2 C32 C37 -70.8(17) no
C32 Rh2 S3 Pt2 117.1(8) no
C32 Rh2 S3 C40 -143.3(8) no
S3 Rh2 C33 C32 -145.8(6) no
S3 Rh2 C33 C34 98.1(7) no
S3 Rh2 C33 C38 -25.0(13) no
C33 Rh2 S3 Pt2 144.4(6) no
C33 Rh2 S3 C40 -116.0(6) no
S3 Rh2 C34 C30 153.5(6) no
S3 Rh2 C34 C33 -88.7(7) no
S3 Rh2 C34 C39 34.4(15) no
C34 Rh2 S3 Pt2 -176.1(6) no
C34 Rh2 S3 C40 -76.5(6) no
S4 Rh2 C30 C31 10.3(16) no
S4 Rh2 C30 C34 130.1(8) no
S4 Rh2 C30 C35 -101.4(16) no
C30 Rh2 S4 Pt2 156.0(10) no
C30 Rh2 S4 C46 56.9(11) no
S4 Rh2 C31 C30 -173.9(5) no
S4 Rh2 C31 C32 68.7(8) no
S4 Rh2 C31 C36 -52.9(13) no
C31 Rh2 S4 Pt2 162.7(6) no
C31 Rh2 S4 C46 63.6(6) no
S4 Rh2 C32 C31 -117.4(8) no
S4 Rh2 C32 C33 124.0(7) no
S4 Rh2 C32 C37 7.6(15) no
C32 Rh2 S4 Pt2 -162.4(6) no
C32 Rh2 S4 C46 98.5(6) no
S4 Rh2 C33 C32 -63.4(8) no
S4 Rh2 C33 C34 -179.5(5) no
S4 Rh2 C33 C38 57.3(13) no
C33 Rh2 S4 Pt2 -127.8(6) no
C33 Rh2 S4 C46 133.1(6) no
S4 Rh2 C34 C30 -116.9(10) no
S4 Rh2 C34 C33 0.9(16) no
S4 Rh2 C34 C39 124.0(12) no
C34 Rh2 S4 Pt2 -128.4(11) no
C34 Rh2 S4 C46 132.5(11) no
C30 Rh2 C31 C30 -0.0(10) no
C30 Rh2 C31 C32 -117.4(15) no
C30 Rh2 C31 C36 121.0(19) no
C31 Rh2 C30 C31 -0.0(9) no
C31 Rh2 C30 C34 119.8(15) no
C31 Rh2 C30 C35 -112(3) no
C30 Rh2 C32 C31 37.9(9) no
C30 Rh2 C32 C33 -80.7(10) no
C30 Rh2 C32 C37 162.9(19) no
C32 Rh2 C30 C31 -37.5(8) no
C32 Rh2 C30 C34 82.3(10) no
C32 Rh2 C30 C35 -149(2) no
C30 Rh2 C33 C32 79.1(10) no
C30 Rh2 C33 C34 -37.0(9) no
C30 Rh2 C33 C38 -160.1(16) no
C33 Rh2 C30 C31 -81.6(9) no
C33 Rh2 C30 C34 38.2(8) no
C33 Rh2 C30 C35 167(2) no
C30 Rh2 C34 C30 0.0(9) no
C30 Rh2 C34 C33 117.7(14) no
C30 Rh2 C34 C39 -119(2) no
C34 Rh2 C30 C31 -119.8(14) no
C34 Rh2 C30 C34 -0.0(8) no
C34 Rh2 C30 C35 129(3) no
C31 Rh2 C32 C31 0.0(9) no
C31 Rh2 C32 C33 -118.6(15) no
C31 Rh2 C32 C37 125(3) no
C32 Rh2 C31 C30 117.4(15) no
C32 Rh2 C31 C32 0.0(9) no
C32 Rh2 C31 C36 -121.6(19) no
C31 Rh2 C33 C32 36.5(8) no
C31 Rh2 C33 C34 -79.6(9) no
C31 Rh2 C33 C38 157.3(16) no
C33 Rh2 C31 C30 79.4(9) no
C33 Rh2 C31 C32 -37.9(8) no
C33 Rh2 C31 C36 -159.6(16) no
C31 Rh2 C34 C30 -36.6(8) no
C31 Rh2 C34 C33 81.1(9) no
C31 Rh2 C34 C39 -155.8(18) no
C34 Rh2 C31 C30 36.0(8) no
C34 Rh2 C31 C32 -81.3(9) no
C34 Rh2 C31 C36 157.1(16) no
C32 Rh2 C33 C32 0.0(9) no
C32 Rh2 C33 C34 -116.1(14) no
C32 Rh2 C33 C38 120.8(19) no
C33 Rh2 C32 C31 118.6(15) no
C33 Rh2 C32 C33 0.0(9) no
C33 Rh2 C32 C37 -116(2) no
C32 Rh2 C34 C30 -78.7(9) no
C32 Rh2 C34 C33 39.0(8) no
C32 Rh2 C34 C39 162.1(18) no
C34 Rh2 C32 C31 80.0(10) no
C34 Rh2 C32 C33 -38.6(8) no
C34 Rh2 C32 C37 -155.1(18) no
C33 Rh2 C34 C30 -117.7(13) no
C33 Rh2 C34 C33 0.0(8) no
C33 Rh2 C34 C39 123(2) no
C34 Rh2 C33 C32 116.1(14) no
C34 Rh2 C33 C34 0.0(8) no
C34 Rh2 C33 C38 -123.1(18) no
Pt1 S1 C11 C12 -49.5(11) no
Rh1 S1 C11 C12 -140.4(9) no
Pt1 S2 C17 C16 50.7(12) no
Rh1 S2 C17 C16 140.8(10) no
Pt2 S3 C40 C41 -47.2(11) no
Rh2 S3 C40 C41 -137.3(9) no
Pt2 S4 C46 C45 49.7(11) no
Rh2 S4 C46 C45 139.9(9) no
Pt1 P1 C12 C11 -30.3(13) no
Pt1 P1 C13 C14 -63.5(13) no
Pt1 P1 C18 C19 146.2(10) no
Pt1 P1 C18 C23 -36.8(15) no
C12 P1 C13 C14 -177.3(12) no
C13 P1 C12 C11 83.7(13) no
C12 P1 C18 C19 -92.9(14) no
C12 P1 C18 C23 84.1(14) no
C18 P1 C12 C11 -161.5(11) no
C13 P1 C18 C19 21.2(16) no
C13 P1 C18 C23 -161.9(12) no
C18 P1 C13 C14 70.5(15) no
Pt1 P2 C15 C14 64.3(12) no
Pt1 P2 C16 C17 31.6(14) no
Pt1 P2 C24 C25 -173.1(8) no
Pt1 P2 C24 C29 8.2(17) no
C15 P2 C16 C17 -82.9(14) no
C16 P2 C15 C14 178.7(12) no
C15 P2 C24 C25 -50.3(15) no
C15 P2 C24 C29 131.0(15) no
C24 P2 C15 C14 -67.7(14) no
C16 P2 C24 C25 63.0(15) no
C16 P2 C24 C29 -115.7(14) no
C24 P2 C16 C17 164.5(12) no
Pt2 P4 C41 C40 -30.6(14) no
Pt2 P4 C42 C43 -66.2(10) no
Pt2 P4 C47 C48 158.3(10) no
Pt2 P4 C47 C52 -21.8(18) no
C41 P4 C42 C43 -179.7(10) no
C42 P4 C41 C40 83.3(13) no
C41 P4 C47 C48 -80.9(16) no
C41 P4 C47 C52 99.1(15) no
C47 P4 C41 C40 -162.2(12) no
C42 P4 C47 C48 34.6(17) no
C42 P4 C47 C52 -145.4(14) no
C47 P4 C42 C43 67.1(13) no
Pt2 P5 C44 C43 61.8(14) no
Pt2 P5 C45 C46 29.5(14) no
Pt2 P5 C53 C54 -154.4(10) no
Pt2 P5 C53 C58 28.5(16) no
C44 P5 C45 C46 -86.7(14) no
C45 P5 C44 C43 176.3(13) no
C44 P5 C53 C54 -28.4(17) no
C44 P5 C53 C58 154.5(13) no
C53 P5 C44 C43 -71.6(15) no
C45 P5 C53 C54 83.9(15) no
C45 P5 C53 C58 -93.2(14) no
C53 P5 C45 C46 160.6(12) no
Rh1 C1 C2 Rh1 -0.00(4) no
Rh1 C1 C2 C3 60.8(12) no
Rh1 C1 C2 C7 -122.4(16) no
Rh1 C1 C5 Rh1 0.00(4) no
Rh1 C1 C5 C4 -62.3(11) no
Rh1 C1 C5 C10 120.9(19) no
C2 C1 C5 Rh1 58.7(14) no
C2 C1 C5 C4 -4(2) no
C2 C1 C5 C10 179.6(17) no
C5 C1 C2 Rh1 -59.3(14) no
C5 C1 C2 C3 2(3) no
C5 C1 C2 C7 178.3(16) no
C6 C1 C2 Rh1 124(3) no
C6 C1 C2 C3 -175(2) no
C6 C1 C2 C7 2(4) no
C6 C1 C5 Rh1 -125(3) no
C6 C1 C5 C4 173.0(19) no
C6 C1 C5 C10 -4(4) no
Rh1 C2 C3 Rh1 0.00(4) no
Rh1 C2 C3 C4 63.0(11) no
Rh1 C2 C3 C8 -124.4(19) no
C1 C2 C3 Rh1 -61.7(15) no
C1 C2 C3 C4 1(3) no
C1 C2 C3 C8 173.9(17) no
C7 C2 C3 Rh1 122(2) no
C7 C2 C3 C4 -175.5(17) no
C7 C2 C3 C8 -3(4) no
Rh1 C3 C4 Rh1 0.00(4) no
Rh1 C3 C4 C5 58.3(11) no
Rh1 C3 C4 C9 -121.2(18) no
C2 C3 C4 Rh1 -61.9(14) no
C2 C3 C4 C5 -4(2) no
C2 C3 C4 C9 176.9(16) no
C8 C3 C4 Rh1 125(3) no
C8 C3 C4 C5 -176.3(18) no
C8 C3 C4 C9 4(4) no
Rh1 C4 C5 Rh1 0.00(4) no
Rh1 C4 C5 C1 63.0(11) no
Rh1 C4 C5 C10 -120.1(18) no
C3 C4 C5 Rh1 -58.5(14) no
C3 C4 C5 C1 5(2) no
C3 C4 C5 C10 -178.6(17) no
C9 C4 C5 Rh1 121(2) no
C9 C4 C5 C1 -175.9(17) no
C9 C4 C5 C10 1(3) no
S1 C11 C12 P1 54.1(16) no
P1 C13 C14 C15 69.7(19) no
C13 C14 C15 P2 -71(2) no
P2 C16 C17 S2 -55.7(18) no
P1 C18 C19 C20 177.7(12) no
P1 C18 C23 C22 -176.9(13) no
C19 C18 C23 C22 0(3) no
C23 C18 C19 C20 1(3) no
C18 C19 C20 C21 -1(3) no
C19 C20 C21 C22 -0(4) no
C20 C21 C22 C23 1(4) no
C21 C22 C23 C18 -1(4) no
P2 C24 C25 C26 179.0(13) no
P2 C24 C29 C28 178.3(12) no
C25 C24 C29 C28 -0(3) no
C29 C24 C25 C26 -2(3) no
C24 C25 C26 C27 4(4) no
C25 C26 C27 C28 -3(5) no
C26 C27 C28 C29 0(4) no
C27 C28 C29 C24 1(4) no
Rh2 C30 C31 Rh2 0.00(4) no
Rh2 C30 C31 C32 61.8(11) no
Rh2 C30 C31 C36 -118.8(17) no
Rh2 C30 C34 Rh2 0.00(4) no
Rh2 C30 C34 C33 -59.4(11) no
Rh2 C30 C34 C39 123.2(17) no
C31 C30 C34 Rh2 59.3(15) no
C31 C30 C34 C33 -0(2) no
C31 C30 C34 C39 -177.5(16) no
C34 C30 C31 Rh2 -60.6(15) no
C34 C30 C31 C32 1(2) no
C34 C30 C31 C36 -179.4(15) no
C35 C30 C31 Rh2 119.1(18) no
C35 C30 C31 C32 -179.2(16) no
C35 C30 C31 C36 0(3) no
C35 C30 C34 Rh2 -120(3) no
C35 C30 C34 C33 -179.7(19) no
C35 C30 C34 C39 3(4) no
Rh2 C31 C32 Rh2 0.00(4) no
Rh2 C31 C32 C33 61.2(11) no
Rh2 C31 C32 C37 -124.5(18) no
C30 C31 C32 Rh2 -62.9(14) no
C30 C31 C32 C33 -2(2) no
C30 C31 C32 C37 172.6(17) no
C36 C31 C32 Rh2 118(2) no
C36 C31 C32 C33 178.8(17) no
C36 C31 C32 C37 -7(4) no
Rh2 C32 C33 Rh2 0.00(4) no
Rh2 C32 C33 C34 63.4(10) no
Rh2 C32 C33 C38 -121.4(17) no
C31 C32 C33 Rh2 -61.7(14) no
C31 C32 C33 C34 2(2) no
C31 C32 C33 C38 176.9(15) no
C37 C32 C33 Rh2 123.5(19) no
C37 C32 C33 C34 -173.1(16) no
C37 C32 C33 C38 2(3) no
Rh2 C33 C34 Rh2 0.00(4) no
Rh2 C33 C34 C30 60.8(11) no
Rh2 C33 C34 C39 -122.0(18) no
C32 C33 C34 Rh2 -61.7(12) no
C32 C33 C34 C30 -0.9(19) no
C32 C33 C34 C39 176.3(16) no
C38 C33 C34 Rh2 123(2) no
C38 C33 C34 C30 -176.1(17) no
C38 C33 C34 C39 1(3) no
S3 C40 C41 P4 52.7(17) no
P4 C42 C43 C44 73.5(19) no
C42 C43 C44 P5 -70(3) no
P5 C45 C46 S4 -53.6(17) no
P4 C47 C48 C49 -178.5(13) no
P4 C47 C52 C51 -179.1(13) no
C48 C47 C52 C51 1(3) no
C52 C47 C48 C49 2(3) no
C47 C48 C49 C50 -3(4) no
C48 C49 C50 C51 1(4) no
C49 C50 C51 C52 1(4) no
C50 C51 C52 C47 -2(4) no
P5 C53 C54 C55 -176.3(13) no
P5 C53 C58 C57 174.2(14) no
C54 C53 C58 C57 -3(3) no
C58 C53 C54 C55 1(3) no
C53 C54 C55 C56 1(4) no
C54 C55 C56 C57 -1(4) no
C55 C56 C57 C58 -1(4) no
C56 C57 C58 C53 3(4) no
